data_4339772
loop_
_publ_author_name
'Gregoli\'nski, Janusz'
'Slepokura, Katarzyna'
'Lisowski, Jerzy'

_publ_section_title
;
 Lanthanide complexes of the chiral hexaaza macrocycle and its meso-type
 isomer: solvent-controlled helicity inversion.
;
_journal_issue 19
_journal_name_full 'Inorganic chemistry'
_journal_page_first 7923
_journal_page_last 7934
_journal_paper_doi 10.1021/ic700831z
_journal_volume 46
_journal_year 2007
_chemical_absolute_configuration rmad
_chemical_formula_sum 'C62 H91 N26 O27 Yb3'
_chemical_formula_weight 2151.73
_chemical_name_systematic
; 
 ? 
;
_space_group_IT_number 4
_symmetry_cell_setting monoclinic
_symmetry_space_group_name_Hall 'P 2yb'
_symmetry_space_group_name_H-M 'P 1 21 1'
_atom_sites_solution_hydrogens geom
_atom_sites_solution_primary direct
_atom_sites_solution_secondary difmap
_audit_creation_method SHELXL-97
_cell_angle_alpha 90.00
_cell_angle_beta 105.47(3)
_cell_angle_gamma 90.00
_cell_formula_units_Z 2
_cell_length_a 11.924(3)
_cell_length_b 16.270(4)
_cell_length_c 21.642(4)
_cell_measurement_temperature 100(2)
_cell_volume 4046.5(17)
_computing_cell_refinement 'CrysAlis RED; Oxford-Diffraction Poland, 2003'
_computing_data_collection 'CrysAlis CCD; Oxford-Diffraction Poland, 2003'
_computing_data_reduction 'CrysAlis RED; Oxford-Diffraction Poland, 2003'
_computing_structure_refinement 'SHELXL-97 (Sheldrick, 1997)'
_computing_structure_solution 'SHELXS-97 (Sheldrick, 1990)'
_diffrn_ambient_temperature 100(2)
_diffrn_measured_fraction_theta_full 0.998
_diffrn_measured_fraction_theta_max 0.998
_diffrn_measurement_device_type
;
KUMA KM4 kappa-geometry diffractometer with Saphire CCD camera
;
_diffrn_measurement_method 'omega scan'
_diffrn_radiation_monochromator graphite
_diffrn_radiation_source 'fine-focus sealed tube'
_diffrn_radiation_type MoK\a
_diffrn_radiation_wavelength 0.71073
_diffrn_reflns_av_R_equivalents 0.0522
_diffrn_reflns_av_sigmaI/netI 0.0438
_diffrn_reflns_limit_h_max 14
_diffrn_reflns_limit_h_min -14
_diffrn_reflns_limit_k_max 20
_diffrn_reflns_limit_k_min -20
_diffrn_reflns_limit_l_max 26
_diffrn_reflns_limit_l_min -24
_diffrn_reflns_number 48779
_diffrn_reflns_theta_full 26.00
_diffrn_reflns_theta_max 26.00
_diffrn_reflns_theta_min 2.99
_exptl_absorpt_coefficient_mu 3.532
_exptl_absorpt_correction_T_max 0.701
_exptl_absorpt_correction_T_min 0.447
_exptl_absorpt_correction_type analytical
_exptl_absorpt_process_details 'CrysAlis RED; Oxford-Diffraction Poland, 2003'
_exptl_crystal_colour ycolourless
_exptl_crystal_density_diffrn 1.766
_exptl_crystal_density_method 'not measured'
_exptl_crystal_description block
_exptl_crystal_F_000 2142
_exptl_crystal_size_max 0.37
_exptl_crystal_size_mid 0.16
_exptl_crystal_size_min 0.10
_refine_diff_density_max 1.06
_refine_diff_density_min -0.75
_refine_diff_density_rms 0.101
_refine_ls_abs_structure_details 'Flack H D (1983), Acta Cryst. A39, 876-881'
_refine_ls_abs_structure_Flack 0.008(6)
_refine_ls_extinction_method none
_refine_ls_goodness_of_fit_ref 1.012
_refine_ls_hydrogen_treatment constr
_refine_ls_matrix_type full
_refine_ls_number_parameters 1068
_refine_ls_number_reflns 15375
_refine_ls_number_restraints 1
_refine_ls_restrained_S_all 1.012
_refine_ls_R_factor_all 0.0363
_refine_ls_R_factor_gt 0.0328
_refine_ls_shift/su_max 0.002
_refine_ls_shift/su_mean 0.000
_refine_ls_structure_factor_coef Fsqd
_refine_ls_weighting_details 'calc w=1/[\s^2^(Fo^2^)+(0.0494P)^2^+0.0000P] where P=(Fo^2^+2Fc^2^)/3'
_refine_ls_weighting_scheme calc
_refine_ls_wR_factor_gt 0.0743
_refine_ls_wR_factor_ref 0.0754
_reflns_number_gt 14440
_reflns_number_total 15375
_reflns_threshold_expression >2sigma(I)
_cod_data_source_file ic700831z-file002.cif
_cod_data_source_block j1abs
_cod_original_cell_volume 4046.5(16)
_cod_original_sg_symbol_H-M P2(1)
_cod_database_code 4339772

loop_
_symmetry_equiv_pos_as_xyz
'x, y, z'
'-x, y+1/2, -z'

loop_
_atom_site_label
_atom_site_type_symbol
_atom_site_fract_x
_atom_site_fract_y
_atom_site_fract_z
_atom_site_U_iso_or_equiv
_atom_site_adp_type
_atom_site_occupancy
_atom_site_symmetry_multiplicity
_atom_site_calc_flag
_atom_site_refinement_flags
C1 C 0.2856(5) 0.8960(4) 0.5203(3) 0.0208(13) Uani 1 1 d .
C2 C 0.1961(6) 0.9110(5) 0.4652(3) 0.0285(15) Uani 1 1 d .
H2 H 0.1263 0.9372 0.4679 0.034 Uiso 1 1 calc R
C3 C 0.2110(6) 0.8871(5) 0.4066(3) 0.0297(16) Uani 1 1 d .
H3 H 0.1520 0.8979 0.3683 0.036 Uiso 1 1 calc R
C4 C 0.3120(5) 0.8473(4) 0.4039(3) 0.0251(15) Uani 1 1 d .
H4 H 0.3221 0.8285 0.3642 0.030 Uiso 1 1 calc R
C5 C 0.3992(5) 0.8353(4) 0.4612(3) 0.0193(13) Uani 1 1 d .
C6 C 0.5134(6) 0.7971(4) 0.4609(3) 0.0238(15) Uani 1 1 d .
H6A H 0.4993 0.7466 0.4344 0.029 Uiso 1 1 calc R
H6B H 0.5583 0.8358 0.4415 0.029 Uiso 1 1 calc R
C7 C 0.7030(5) 0.7569(4) 0.5289(3) 0.0190(12) Uani 1 1 d .
H7 H 0.7357 0.8044 0.5101 0.023 Uiso 1 1 calc R
C8 C 0.7149(6) 0.6791(4) 0.4903(3) 0.0267(15) Uani 1 1 d .
H8A H 0.6737 0.6330 0.5046 0.032 Uiso 1 1 calc R
H8B H 0.6772 0.6890 0.4444 0.032 Uiso 1 1 calc R
C9 C 0.8426(6) 0.6546(5) 0.4984(3) 0.0284(15) Uani 1 1 d .
H9A H 0.8459 0.6026 0.4752 0.034 Uiso 1 1 calc R
H9B H 0.8823 0.6977 0.4799 0.034 Uiso 1 1 calc R
C10 C 0.9044(5) 0.6435(5) 0.5693(3) 0.0279(14) Uani 1 1 d .
H10A H 0.8673 0.5981 0.5870 0.033 Uiso 1 1 calc R
H10B H 0.9867 0.6285 0.5739 0.033 Uiso 1 1 calc R
C11 C 0.8993(5) 0.7217(4) 0.6068(3) 0.0242(14) Uani 1 1 d .
H11A H 0.9414 0.7662 0.5912 0.029 Uiso 1 1 calc R
H11B H 0.9383 0.7123 0.6527 0.029 Uiso 1 1 calc R
C12 C 0.7723(5) 0.7481(4) 0.5993(3) 0.0193(12) Uani 1 1 d .
H12 H 0.7345 0.7032 0.6181 0.023 Uiso 1 1 calc R
C13 C 0.8373(5) 0.8918(4) 0.6264(3) 0.0224(14) Uani 1 1 d .
H13A H 0.8283 0.9017 0.5802 0.027 Uiso 1 1 calc R
H13B H 0.9186 0.8745 0.6459 0.027 Uiso 1 1 calc R
C14 C 0.8136(6) 0.9699(4) 0.6572(3) 0.0252(15) Uani 1 1 d .
C15 C 0.8962(6) 1.0296(5) 0.6746(3) 0.0300(16) Uani 1 1 d .
H15 H 0.9719 1.0209 0.6694 0.036 Uiso 1 1 calc R
C16 C 0.8699(6) 1.1023(5) 0.6998(3) 0.0324(16) Uani 1 1 d .
H16 H 0.9259 1.1451 0.7106 0.039 Uiso 1 1 calc R
C17 C 0.7588(6) 1.1122(4) 0.7092(3) 0.0300(16) Uani 1 1 d .
H17 H 0.7378 1.1623 0.7258 0.036 Uiso 1 1 calc R
C18 C 0.6798(6) 1.0476(4) 0.6939(3) 0.0218(14) Uani 1 1 d .
C19 C 0.5649(6) 1.0492(4) 0.7092(3) 0.0255(15) Uani 1 1 d .
H19A H 0.5735 1.0742 0.7519 0.031 Uiso 1 1 calc R
H19B H 0.5089 1.0826 0.6769 0.031 Uiso 1 1 calc R
C20 C 0.4079(5) 0.9595(4) 0.7242(3) 0.0196(13) Uani 1 1 d .
H20 H 0.3562 1.0044 0.7011 0.024 Uiso 1 1 calc R
C21 C 0.4196(6) 0.9672(4) 0.7962(3) 0.0230(14) Uani 1 1 d .
H21A H 0.4511 1.0222 0.8111 0.028 Uiso 1 1 calc R
H21B H 0.4755 0.9255 0.8195 0.028 Uiso 1 1 calc R
C22 C 0.3016(6) 0.9552(4) 0.8118(3) 0.0241(14) Uani 1 1 d .
H22A H 0.3135 0.9567 0.8588 0.029 Uiso 1 1 calc R
H22B H 0.2486 1.0008 0.7928 0.029 Uiso 1 1 calc R
C23 C 0.2464(6) 0.8739(4) 0.7856(3) 0.0238(13) Uani 1 1 d .
H23A H 0.1691 0.8690 0.7941 0.029 Uiso 1 1 calc R
H23B H 0.2956 0.8281 0.8078 0.029 Uiso 1 1 calc R
C24 C 0.2326(5) 0.8676(4) 0.7132(3) 0.0225(13) Uani 1 1 d .
H24A H 0.1980 0.8138 0.6971 0.027 Uiso 1 1 calc R
H24B H 0.1802 0.9115 0.6904 0.027 Uiso 1 1 calc R
C25 C 0.3527(5) 0.8763(4) 0.7008(2) 0.0167(11) Uani 1 1 d .
H25 H 0.4036 0.8332 0.7271 0.020 Uiso 1 1 calc R
C26 C 0.2733(5) 0.9153(4) 0.5861(3) 0.0192(13) Uani 1 1 d .
H26A H 0.2905 0.9741 0.5961 0.023 Uiso 1 1 calc R
H26B H 0.1928 0.9041 0.5881 0.023 Uiso 1 1 calc R
C27 C 1.0630(5) 0.7067(4) 1.0457(3) 0.0152(12) Uani 1 1 d .
C28 C 1.1359(5) 0.7121(4) 1.1060(3) 0.0197(13) Uani 1 1 d .
H28 H 1.1106 0.7382 1.1392 0.024 Uiso 1 1 calc R
C29 C 1.2478(6) 0.6791(4) 1.1186(3) 0.0266(15) Uani 1 1 d .
H29 H 1.2990 0.6811 1.1605 0.032 Uiso 1 1 calc R
C30 C 1.2823(5) 0.6436(4) 1.0688(3) 0.0206(12) Uani 1 1 d .
H30 H 1.3593 0.6232 1.0754 0.025 Uiso 1 1 calc R
C31 C 1.2031(5) 0.6380(4) 1.0089(3) 0.0149(11) Uani 1 1 d .
C32 C 1.2349(5) 0.5988(4) 0.9524(3) 0.0169(12) Uani 1 1 d .
H32A H 1.3169 0.6115 0.9543 0.020 Uiso 1 1 calc R
H32B H 1.2268 0.5383 0.9544 0.020 Uiso 1 1 calc R
C33 C 1.1853(5) 0.5897(4) 0.8367(3) 0.0164(12) Uani 1 1 d .
H33 H 1.1940 0.5294 0.8459 0.020 Uiso 1 1 calc R
C34 C 1.2976(5) 0.6205(4) 0.8240(3) 0.0208(13) Uani 1 1 d .
H34A H 1.3636 0.6081 0.8616 0.025 Uiso 1 1 calc R
H34B H 1.2932 0.6809 0.8184 0.025 Uiso 1 1 calc R
C35 C 1.3204(6) 0.5809(4) 0.7640(3) 0.0231(14) Uani 1 1 d .
H35A H 1.3909 0.6055 0.7557 0.028 Uiso 1 1 calc R
H35B H 1.3346 0.5213 0.7714 0.028 Uiso 1 1 calc R
C36 C 1.2169(6) 0.5937(5) 0.7058(3) 0.0268(15) Uani 1 1 d .
H36A H 1.2316 0.5656 0.6681 0.032 Uiso 1 1 calc R
H36B H 1.2068 0.6531 0.6960 0.032 Uiso 1 1 calc R
C37 C 1.1054(6) 0.5589(4) 0.7191(3) 0.0216(14) Uani 1 1 d .
H37A H 1.0383 0.5681 0.6814 0.026 Uiso 1 1 calc R
H37B H 1.1140 0.4990 0.7269 0.026 Uiso 1 1 calc R
C38 C 1.0839(5) 0.6016(4) 0.7780(3) 0.0148(12) Uani 1 1 d .
H38 H 1.0790 0.6618 0.7685 0.018 Uiso 1 1 calc R
C39 C 0.9532(5) 0.4887(4) 0.7932(3) 0.0173(13) Uani 1 1 d .
H39A H 1.0189 0.4621 0.8246 0.021 Uiso 1 1 calc R
H39B H 0.9484 0.4654 0.7503 0.021 Uiso 1 1 calc R
C40 C 0.8411(5) 0.4730(4) 0.8111(3) 0.0165(12) Uani 1 1 d .
C41 C 0.7832(6) 0.3987(4) 0.7978(3) 0.0240(14) Uani 1 1 d .
H41 H 0.8151 0.3547 0.7791 0.029 Uiso 1 1 calc R
C42 C 0.6766(6) 0.3903(4) 0.8125(3) 0.0286(15) Uani 1 1 d .
H42 H 0.6354 0.3397 0.8053 0.034 Uiso 1 1 calc R
C43 C 0.6320(5) 0.4573(4) 0.8378(3) 0.0234(14) Uani 1 1 d .
H43 H 0.5572 0.4542 0.8453 0.028 Uiso 1 1 calc R
C44 C 0.6969(5) 0.5286(4) 0.8519(3) 0.0164(12) Uani 1 1 d .
C45 C 0.6557(5) 0.5997(4) 0.8837(3) 0.0175(13) Uani 1 1 d .
H45A H 0.5740 0.6123 0.8607 0.021 Uiso 1 1 calc R
H45B H 0.6581 0.5847 0.9283 0.021 Uiso 1 1 calc R
C46 C 0.7004(5) 0.7374(3) 0.9264(3) 0.0152(12) Uani 1 1 d .
H46 H 0.7040 0.7123 0.9691 0.018 Uiso 1 1 calc R
C47 C 0.5781(5) 0.7751(4) 0.8992(3) 0.0202(13) Uani 1 1 d .
H47A H 0.5705 0.7943 0.8548 0.024 Uiso 1 1 calc R
H47B H 0.5187 0.7320 0.8974 0.024 Uiso 1 1 calc R
C48 C 0.5549(5) 0.8469(4) 0.9394(3) 0.0211(13) Uani 1 1 d .
H48A H 0.4785 0.8717 0.9183 0.025 Uiso 1 1 calc R
H48B H 0.5523 0.8267 0.9821 0.025 Uiso 1 1 calc R
C49 C 0.6498(5) 0.9119(4) 0.9472(3) 0.0207(13) Uani 1 1 d .
H49A H 0.6350 0.9568 0.9749 0.025 Uiso 1 1 calc R
H49B H 0.6478 0.9355 0.9048 0.025 Uiso 1 1 calc R
C50 C 0.7695(5) 0.8750(4) 0.9770(3) 0.0191(12) Uani 1 1 d .
H50A H 0.7734 0.8546 1.0206 0.023 Uiso 1 1 calc R
H50B H 0.8299 0.9178 0.9806 0.023 Uiso 1 1 calc R
C51 C 0.7926(5) 0.8042(4) 0.9358(3) 0.0155(12) Uani 1 1 d .
H51 H 0.7877 0.8276 0.8924 0.019 Uiso 1 1 calc R
C52 C 0.9432(5) 0.7451(4) 1.0279(2) 0.0163(12) Uani 1 1 d .
H52A H 0.8861 0.7060 1.0371 0.020 Uiso 1 1 calc R
H52B H 0.9433 0.7953 1.0537 0.020 Uiso 1 1 calc R
C53 C 0.6452(7) 0.5421(4) 0.6642(3) 0.0261(15) Uani 1 1 d .
C54 C 0.5227(7) 0.5196(5) 0.6494(4) 0.0343(18) Uani 1 1 d .
H54A H 0.5135 0.4711 0.6744 0.051 Uiso 1 1 calc R
H54B H 0.4941 0.5072 0.6036 0.051 Uiso 1 1 calc R
H54C H 0.4781 0.5655 0.6602 0.051 Uiso 1 1 calc R
C55 C 0.1756(8) 0.6943(6) 0.5189(4) 0.048(2) Uani 1 1 d .
C56 C 0.1487(9) 0.6575(7) 0.4550(4) 0.057(3) Uani 1 1 d .
H56A H 0.0828 0.6198 0.4497 0.085 Uiso 1 1 calc R
H56B H 0.2167 0.6272 0.4499 0.085 Uiso 1 1 calc R
H56C H 0.1286 0.7010 0.4225 0.085 Uiso 1 1 calc R
C57 C 0.8947(8) 0.9912(5) 0.8407(4) 0.0357(18) Uani 1 1 d .
C58 C 1.0192(8) 1.0115(6) 0.8519(4) 0.048(2) Uani 1 1 d .
H58A H 1.0584 0.9672 0.8350 0.072 Uiso 1 1 calc R
H58B H 1.0548 1.0175 0.8980 0.072 Uiso 1 1 calc R
H58C H 1.0270 1.0631 0.8300 0.072 Uiso 1 1 calc R
C59 C 1.2932(6) 0.8529(4) 0.9667(3) 0.0219(14) Uani 1 1 d .
C60 C 1.3271(7) 0.9298(5) 1.0010(4) 0.0379(18) Uani 1 1 d .
H60A H 1.4090 0.9269 1.0254 0.057 Uiso 1 1 calc R
H60B H 1.2786 0.9392 1.0305 0.057 Uiso 1 1 calc R
H60C H 1.3164 0.9752 0.9702 0.057 Uiso 1 1 calc R
C62 C 0.1934(9) 0.3956(6) 0.5992(4) 0.058(3) Uani 1 1 d .
H62A H 0.1944 0.3367 0.5897 0.087 Uiso 1 1 calc R
H62B H 0.1600 0.4038 0.6355 0.087 Uiso 1 1 calc R
H62C H 0.2730 0.4170 0.6101 0.087 Uiso 1 1 calc R
C61 C 0.1238(7) 0.4384(5) 0.5439(4) 0.0366(18) Uani 1 1 d .
Yb1 Yb 0.55375(2) 0.876351(14) 0.615216(11) 0.01475(6) Uani 1 1 d .
Yb2 Yb 0.944519(19) 0.644044(13) 0.893458(11) 0.01156(6) Uani 1 1 d .
Yb3 Yb 0.28374(2) 0.252663(16) 0.792916(12) 0.01685(6) Uani 1 1 d .
N1 N 0.3865(4) 0.8608(3) 0.5184(2) 0.0197(11) Uani 1 1 d .
N2 N 0.5819(4) 0.7763(3) 0.5271(2) 0.0169(11) Uani 1 1 d .
H2N H 0.5508 0.7267 0.5361 0.020 Uiso 1 1 calc R
N3 N 0.7582(4) 0.8255(3) 0.6337(2) 0.0179(11) Uani 1 1 d .
H3N H 0.7815 0.8118 0.6770 0.022 Uiso 1 1 calc R
N4 N 0.7055(5) 0.9774(3) 0.6661(2) 0.0204(12) Uani 1 1 d .
N5 N 0.5214(5) 0.9644(3) 0.7087(2) 0.0178(11) Uani 1 1 d .
H5N H 0.5725 0.9411 0.7446 0.021 Uiso 1 1 calc R
N6 N 0.3557(4) 0.8636(3) 0.6327(2) 0.0154(10) Uani 1 1 d .
H6N H 0.3325 0.8095 0.6226 0.018 Uiso 1 1 calc R
N7 N 1.0948(4) 0.6688(3) 0.9971(2) 0.0132(10) Uani 1 1 d .
N8 N 1.1582(4) 0.6301(3) 0.8917(2) 0.0146(10) Uani 1 1 d .
H8N H 1.1826 0.6840 0.8896 0.017 Uiso 1 1 calc R
N9 N 0.9725(4) 0.5781(3) 0.7926(2) 0.0138(10) Uani 1 1 d .
H9N H 0.9133 0.5987 0.7590 0.017 Uiso 1 1 calc R
N10 N 0.8003(5) 0.5365(3) 0.8389(2) 0.0147(11) Uani 1 1 d .
N11 N 0.7274(4) 0.6724(3) 0.8839(2) 0.0151(10) Uani 1 1 d .
H11N H 0.6994 0.6939 0.8429 0.018 Uiso 1 1 calc R
N12 N 0.9099(4) 0.7661(3) 0.9588(2) 0.0145(10) Uani 1 1 d .
H12N H 0.9624 0.8062 0.9538 0.017 Uiso 1 1 calc R
N13 N 0.5526(5) 1.0175(4) 0.5349(3) 0.0253(13) Uani 1 1 d .
N14 N 0.5712(4) 0.7386(3) 0.7031(2) 0.0173(12) Uani 1 1 d .
N15 N 0.9492(4) 0.5028(3) 0.9730(2) 0.0170(11) Uani 1 1 d .
N16 N 0.9327(4) 0.7793(3) 0.8023(2) 0.0092(10) Uani 1 1 d .
N17 N 0.3605(5) 0.3892(3) 0.8742(2) 0.0194(11) Uani 1 1 d .
N18 N 0.3598(5) 0.1534(3) 0.9018(3) 0.0262(12) Uani 1 1 d .
N19 N 0.4440(6) 0.3012(4) 0.7243(3) 0.0335(15) Uani 1 1 d .
N20 N 0.1959(4) 0.1305(3) 0.6969(2) 0.0200(11) Uani 1 1 d .
N21 N 0.0424(5) 0.2909(3) 0.7481(3) 0.0283(14) Uani 1 1 d .
N53 N 0.7421(5) 0.5590(4) 0.6756(3) 0.0297(13) Uani 1 1 d .
N55 N 0.1951(8) 0.7219(5) 0.5683(4) 0.060(2) Uani 1 1 d .
N57 N 0.8004(7) 0.9731(5) 0.8324(4) 0.0460(19) Uani 1 1 d .
N59 N 1.2666(6) 0.7932(4) 0.9390(3) 0.0371(15) Uani 1 1 d .
N61 N 0.0675(7) 0.4700(6) 0.4995(4) 0.056(2) Uani 1 1 d .
O13A O 0.5584(5) 1.0801(3) 0.5050(3) 0.0365(13) Uani 1 1 d .
O14A O 0.5726(4) 0.6817(3) 0.7406(2) 0.0211(10) Uani 1 1 d .
O15A O 0.9446(4) 0.4396(3) 1.0034(2) 0.0246(10) Uani 1 1 d .
O16A O 0.9366(4) 0.8333(3) 0.7635(2) 0.0235(10) Uani 1 1 d .
O17A O 0.3925(4) 0.4494(3) 0.9065(2) 0.0236(10) Uani 1 1 d .
O18A O 0.3997(5) 0.1141(3) 0.9507(3) 0.0449(14) Uani 1 1 d .
O19A O 0.5014(6) 0.3180(4) 0.6868(3) 0.0528(18) Uani 1 1 d .
O20A O 0.1552(4) 0.0800(3) 0.6557(2) 0.0314(11) Uani 1 1 d .
O21A O -0.0627(4) 0.2987(3) 0.7225(3) 0.0434(14) Uani 1 1 d .
O13B O 0.6107(4) 0.9528(3) 0.5310(2) 0.0262(11) Uani 1 1 d .
O14B O 0.6134(4) 0.8086(3) 0.72183(19) 0.0175(9) Uani 1 1 d .
O15B O 0.8881(4) 0.5658(3) 0.9774(2) 0.0169(9) Uani 1 1 d .
O16B O 1.0141(4) 0.7721(3) 0.85456(19) 0.0184(9) Uani 1 1 d .
O17B O 0.4290(4) 0.3292(3) 0.8709(2) 0.0212(9) Uani 1 1 d .
O18B O 0.2708(4) 0.1982(3) 0.8935(2) 0.0268(10) Uani 1 1 d .
O19B O 0.4701(4) 0.2418(3) 0.7642(2) 0.0350(12) Uani 1 1 d .
O20B O 0.2753(5) 0.1787(4) 0.6927(3) 0.0483(16) Uani 1 1 d .
O21B O 0.1195(4) 0.3079(3) 0.7184(3) 0.0404(13) Uani 1 1 d .
O13C O 0.4869(4) 1.0129(3) 0.5726(2) 0.0247(10) Uani 1 1 d .
O14C O 0.5255(4) 0.7311(3) 0.6425(2) 0.0206(10) Uani 1 1 d .
O15C O 1.0132(4) 0.5084(3) 0.9346(2) 0.0175(9) Uani 1 1 d .
O16C O 0.8521(4) 0.7272(3) 0.7937(2) 0.0210(9) Uani 1 1 d .
O17C O 0.2564(4) 0.3802(3) 0.8400(2) 0.0266(10) Uani 1 1 d .
O18C O 0.4076(4) 0.1523(3) 0.8552(2) 0.0246(9) Uani 1 1 d .
O19C O 0.3561(5) 0.3440(3) 0.7269(2) 0.0359(12) Uani 1 1 d .
O20C O 0.1654(4) 0.1343(3) 0.7492(2) 0.0320(11) Uani 1 1 d .
O21C O 0.0810(4) 0.2628(4) 0.8030(2) 0.0363(12) Uani 1 1 d .

loop_
_atom_site_aniso_label
_atom_site_aniso_U_11
_atom_site_aniso_U_22
_atom_site_aniso_U_33
_atom_site_aniso_U_23
_atom_site_aniso_U_13
_atom_site_aniso_U_12
C1 0.021(3) 0.021(3) 0.019(3) 0.005(2) 0.003(2) 0.000(2)
C2 0.025(4) 0.029(4) 0.030(4) 0.002(3) 0.005(3) -0.001(3)
C3 0.022(3) 0.043(4) 0.022(3) 0.003(3) 0.002(3) 0.007(3)
C4 0.016(3) 0.042(4) 0.015(3) 0.004(3) -0.001(2) 0.004(3)
C5 0.016(3) 0.027(4) 0.012(3) 0.003(2) 0.001(2) 0.001(3)
C6 0.018(3) 0.035(4) 0.017(3) 0.006(3) 0.002(3) 0.000(3)
C7 0.021(3) 0.023(3) 0.014(3) 0.004(3) 0.006(2) -0.002(3)
C8 0.025(4) 0.035(4) 0.022(3) 0.000(3) 0.009(3) 0.001(3)
C9 0.029(4) 0.035(4) 0.023(3) 0.000(3) 0.009(3) 0.012(3)
C10 0.018(3) 0.040(4) 0.027(3) 0.003(3) 0.009(3) 0.009(3)
C11 0.017(3) 0.035(4) 0.021(3) 0.007(3) 0.005(3) 0.005(3)
C12 0.019(3) 0.021(3) 0.017(3) 0.000(3) 0.004(2) 0.003(3)
C13 0.017(3) 0.026(4) 0.023(3) 0.006(3) 0.004(2) -0.007(3)
C14 0.026(4) 0.024(4) 0.021(3) 0.011(3) -0.001(3) 0.000(3)
C15 0.027(4) 0.032(4) 0.028(4) 0.007(3) 0.002(3) -0.008(3)
C16 0.026(4) 0.035(4) 0.033(4) 0.004(3) 0.003(3) -0.014(3)
C17 0.037(4) 0.016(3) 0.029(4) -0.002(3) -0.003(3) -0.006(3)
C18 0.020(3) 0.018(3) 0.023(3) 0.009(3) -0.002(3) -0.002(3)
C19 0.033(4) 0.014(3) 0.029(4) -0.002(3) 0.006(3) -0.002(3)
C20 0.021(3) 0.017(3) 0.022(3) 0.001(2) 0.009(3) 0.006(2)
C21 0.026(3) 0.019(3) 0.024(3) 0.002(3) 0.007(3) 0.008(3)
C22 0.031(4) 0.022(3) 0.023(3) 0.000(3) 0.014(3) 0.006(3)
C23 0.026(3) 0.021(3) 0.027(3) -0.001(3) 0.013(3) 0.003(3)
C24 0.020(3) 0.025(4) 0.026(3) 0.001(3) 0.013(3) 0.003(3)
C25 0.018(3) 0.018(3) 0.013(2) -0.002(2) 0.002(2) 0.001(3)
C26 0.017(3) 0.023(3) 0.014(3) 0.002(2) -0.002(2) 0.006(3)
C27 0.015(3) 0.013(3) 0.019(3) 0.000(2) 0.007(2) -0.001(2)
C28 0.017(3) 0.023(3) 0.015(3) -0.004(2) -0.002(2) 0.002(2)
C29 0.021(3) 0.033(4) 0.017(3) -0.001(3) -0.009(3) 0.004(3)
C30 0.015(3) 0.018(3) 0.025(3) 0.004(3) -0.001(2) 0.000(3)
C31 0.013(3) 0.013(3) 0.017(3) 0.002(2) 0.000(2) 0.000(2)
C32 0.009(3) 0.026(3) 0.014(3) 0.004(2) 0.000(2) -0.001(2)
C33 0.016(3) 0.013(3) 0.022(3) 0.006(2) 0.007(2) 0.003(2)
C34 0.019(3) 0.018(3) 0.029(3) -0.003(3) 0.013(3) -0.003(2)
C35 0.020(3) 0.029(4) 0.024(3) 0.000(3) 0.013(3) -0.005(3)
C36 0.035(4) 0.031(4) 0.018(3) 0.000(3) 0.014(3) 0.003(3)
C37 0.024(3) 0.026(3) 0.015(3) -0.001(3) 0.005(3) 0.000(3)
C38 0.015(3) 0.015(3) 0.017(3) -0.001(2) 0.008(2) -0.001(2)
C39 0.018(3) 0.013(3) 0.021(3) -0.004(2) 0.005(2) -0.002(2)
C40 0.016(3) 0.018(3) 0.012(3) -0.002(2) 0.000(2) 0.000(2)
C41 0.029(4) 0.018(3) 0.023(3) -0.003(2) 0.004(3) 0.000(3)
C42 0.025(3) 0.021(4) 0.037(4) -0.007(3) 0.004(3) -0.014(3)
C43 0.014(3) 0.023(4) 0.033(4) 0.001(3) 0.005(3) -0.008(3)
C44 0.010(3) 0.023(3) 0.016(3) 0.000(2) 0.003(2) -0.001(2)
C45 0.012(3) 0.021(3) 0.017(3) 0.002(2) 0.001(2) -0.004(2)
C46 0.015(3) 0.017(3) 0.016(3) -0.003(2) 0.008(2) -0.001(2)
C47 0.014(3) 0.024(4) 0.021(3) -0.001(2) 0.002(2) 0.004(2)
C48 0.017(3) 0.024(3) 0.022(3) -0.001(3) 0.005(2) 0.009(3)
C49 0.020(3) 0.020(3) 0.022(3) -0.006(2) 0.005(3) 0.004(3)
C50 0.015(3) 0.018(3) 0.023(3) -0.006(3) 0.003(2) 0.000(3)
C51 0.009(3) 0.017(3) 0.018(3) -0.003(2) 0.000(2) 0.001(2)
C52 0.015(3) 0.022(3) 0.010(3) -0.006(2) 0.001(2) 0.001(3)
C53 0.036(4) 0.024(4) 0.019(3) 0.000(3) 0.008(3) -0.002(3)
C54 0.041(5) 0.031(4) 0.032(4) -0.012(3) 0.011(3) -0.011(4)
C55 0.057(6) 0.053(6) 0.035(5) -0.002(4) 0.015(4) -0.033(5)
C56 0.064(6) 0.069(7) 0.039(5) -0.008(5) 0.016(4) -0.012(5)
C57 0.050(5) 0.030(4) 0.035(4) 0.005(3) 0.025(4) 0.008(4)
C58 0.059(6) 0.052(6) 0.036(4) 0.000(4) 0.020(4) 0.001(4)
C59 0.019(3) 0.024(4) 0.023(3) 0.003(3) 0.006(3) -0.005(3)
C60 0.030(4) 0.045(5) 0.037(4) -0.017(4) 0.007(3) -0.002(3)
C62 0.084(8) 0.052(6) 0.037(5) 0.000(4) 0.013(5) 0.011(5)
C61 0.038(4) 0.047(5) 0.032(4) 0.002(4) 0.022(4) 0.003(4)
Yb1 0.01330(13) 0.01604(13) 0.01406(11) 0.00215(10) 0.00217(9) -0.00114(10)
Yb2 0.01003(12) 0.01223(12) 0.01194(11) -0.00031(10) 0.00207(8) -0.00083(10)
Yb3 0.01627(12) 0.01530(12) 0.01960(13) 0.00066(10) 0.00586(10) -0.00175(11)
N1 0.017(3) 0.027(3) 0.015(2) 0.004(2) 0.004(2) -0.002(2)
N2 0.016(2) 0.020(3) 0.013(2) 0.004(2) 0.0020(19) 0.003(2)
N3 0.015(3) 0.025(3) 0.013(2) 0.005(2) 0.003(2) 0.004(2)
N4 0.020(3) 0.018(3) 0.022(3) 0.001(2) 0.004(2) -0.006(2)
N5 0.019(3) 0.017(3) 0.016(3) -0.002(2) 0.002(2) 0.002(2)
N6 0.015(2) 0.015(3) 0.015(2) 0.001(2) 0.0030(19) 0.003(2)
N7 0.012(2) 0.013(2) 0.014(2) -0.0006(18) 0.0041(19) -0.0015(18)
N8 0.011(2) 0.012(3) 0.019(2) 0.002(2) 0.0025(19) 0.0007(19)
N9 0.011(2) 0.013(3) 0.018(2) -0.0029(19) 0.0045(19) -0.0006(19)
N10 0.020(3) 0.008(3) 0.014(2) -0.0014(19) 0.002(2) -0.004(2)
N11 0.018(3) 0.014(3) 0.013(2) -0.0019(19) 0.004(2) -0.0027(19)
N12 0.010(2) 0.017(3) 0.016(2) 0.000(2) 0.0020(18) -0.001(2)
N13 0.020(3) 0.030(3) 0.022(3) 0.010(3) -0.001(2) -0.001(3)
N14 0.019(3) 0.019(3) 0.014(2) -0.001(2) 0.005(2) 0.002(2)
N15 0.015(3) 0.018(3) 0.016(2) 0.003(2) -0.002(2) -0.007(2)
N16 0.005(2) 0.011(2) 0.012(2) -0.0008(18) 0.0035(18) 0.0032(18)
N17 0.024(3) 0.009(3) 0.025(3) 0.003(2) 0.007(2) 0.001(2)
N18 0.037(3) 0.014(3) 0.026(3) 0.003(2) 0.005(2) -0.002(3)
N19 0.039(4) 0.045(4) 0.021(3) -0.011(3) 0.015(3) -0.021(3)
N20 0.009(2) 0.027(3) 0.022(3) -0.006(2) 0.0013(19) -0.003(2)
N21 0.023(3) 0.016(3) 0.046(4) -0.011(3) 0.009(3) 0.001(2)
N53 0.030(4) 0.031(3) 0.026(3) 0.001(3) 0.005(3) 0.000(3)
N55 0.079(6) 0.058(5) 0.043(4) -0.009(4) 0.013(4) -0.050(4)
N57 0.053(5) 0.045(4) 0.051(4) 0.016(4) 0.033(4) 0.007(4)
N59 0.035(4) 0.032(4) 0.043(4) 0.000(3) 0.008(3) -0.016(3)
N61 0.045(4) 0.077(6) 0.048(5) 0.013(4) 0.018(4) 0.009(4)
O13A 0.040(3) 0.025(3) 0.043(3) 0.020(2) 0.008(2) 0.000(2)
O14A 0.029(3) 0.014(2) 0.020(2) 0.0037(18) 0.0077(19) -0.0057(18)
O15A 0.024(2) 0.020(2) 0.030(3) 0.013(2) 0.008(2) 0.0003(19)
O16A 0.025(2) 0.021(2) 0.021(2) 0.0111(19) 0.0002(19) 0.0012(19)
O17A 0.025(2) 0.019(2) 0.025(2) -0.0068(19) 0.0048(19) 0.0009(18)
O18A 0.064(4) 0.038(3) 0.031(3) 0.016(2) 0.010(3) 0.010(3)
O19A 0.065(4) 0.072(4) 0.035(3) -0.018(3) 0.036(3) -0.043(3)
O20A 0.027(3) 0.033(3) 0.033(3) -0.013(2) 0.006(2) -0.007(2)
O21A 0.023(3) 0.033(3) 0.065(4) -0.017(3) -0.003(3) 0.006(2)
O13B 0.022(3) 0.025(3) 0.031(3) 0.007(2) 0.006(2) 0.001(2)
O14B 0.017(2) 0.017(2) 0.016(2) 0.0003(17) 0.0009(17) -0.0013(17)
O15B 0.017(2) 0.014(2) 0.022(2) 0.0020(17) 0.0078(18) 0.0025(18)
O16B 0.021(2) 0.019(2) 0.016(2) 0.0029(17) 0.0043(17) 0.0004(18)
O17B 0.022(2) 0.016(2) 0.027(2) -0.0028(18) 0.0080(18) 0.0049(18)
O18B 0.027(3) 0.029(3) 0.027(2) 0.004(2) 0.013(2) 0.003(2)
O19B 0.034(3) 0.033(3) 0.044(3) -0.007(2) 0.021(2) -0.006(2)
O20B 0.053(4) 0.053(4) 0.046(3) -0.024(3) 0.027(3) -0.034(3)
O21B 0.028(3) 0.038(3) 0.048(3) 0.013(3) -0.004(2) -0.009(2)
O13C 0.021(2) 0.027(3) 0.024(2) 0.006(2) 0.0036(19) 0.000(2)
O14C 0.022(2) 0.024(3) 0.015(2) -0.0011(17) 0.0037(18) -0.0016(18)
O15C 0.022(2) 0.013(2) 0.019(2) 0.0022(17) 0.0089(18) -0.0008(18)
O16C 0.017(2) 0.018(2) 0.027(2) -0.0007(18) 0.0044(18) -0.0004(17)
O17C 0.018(2) 0.019(2) 0.037(3) -0.003(2) -0.0010(19) 0.001(2)
O18C 0.028(2) 0.021(2) 0.024(2) -0.001(2) 0.0051(18) 0.006(2)
O19C 0.033(3) 0.041(3) 0.030(3) 0.009(2) 0.002(2) -0.016(2)
O20C 0.041(3) 0.025(3) 0.032(3) 0.003(2) 0.012(2) -0.001(2)
O21C 0.023(2) 0.042(3) 0.045(3) 0.003(3) 0.013(2) -0.001(3)

loop_
_atom_type_symbol
_atom_type_description
_atom_type_scat_dispersion_real
_atom_type_scat_dispersion_imag
_atom_type_scat_source
C C 0.0033 0.0016 'International Tables Vol C Tables 4.2.6.8 and 6.1.1.4'
H H 0.0000 0.0000 'International Tables Vol C Tables 4.2.6.8 and 6.1.1.4'
N N 0.0061 0.0033 'International Tables Vol C Tables 4.2.6.8 and 6.1.1.4'
O O 0.0106 0.0060 'International Tables Vol C Tables 4.2.6.8 and 6.1.1.4'
Yb Yb -0.3850 5.5486 'International Tables Vol C Tables 4.2.6.8 and 6.1.1.4'

loop_
_geom_angle_atom_site_label_1
_geom_angle_atom_site_label_2
_geom_angle_atom_site_label_3
_geom_angle
N1 C1 C2 122.5(6)
N1 C1 C26 115.6(5)
C2 C1 C26 121.9(6)
C3 C2 C1 118.6(6)
C3 C2 H2 120.7
C1 C2 H2 120.7
C4 C3 C2 119.8(6)
C4 C3 H3 120.1
C2 C3 H3 120.1
C3 C4 C5 118.4(6)
C3 C4 H4 120.8
C5 C4 H4 120.8
N1 C5 C4 122.0(6)
N1 C5 C6 117.1(5)
C4 C5 C6 120.9(6)
N2 C6 C5 110.9(5)
N2 C6 H6A 109.5
C5 C6 H6A 109.5
N2 C6 H6B 109.5
C5 C6 H6B 109.5
H6A C6 H6B 108.1
N2 C7 C12 108.2(4)
N2 C7 C8 113.2(5)
C12 C7 C8 111.0(5)
N2 C7 H7 108.1
C12 C7 H7 108.1
C8 C7 H7 108.1
C9 C8 C7 112.5(6)
C9 C8 H8A 109.1
C7 C8 H8A 109.1
C9 C8 H8B 109.1
C7 C8 H8B 109.1
H8A C8 H8B 107.8
C10 C9 C8 110.1(5)
C10 C9 H9A 109.6
C8 C9 H9A 109.6
C10 C9 H9B 109.6
C8 C9 H9B 109.6
H9A C9 H9B 108.2
C11 C10 C9 111.2(6)
C11 C10 H10A 109.4
C9 C10 H10A 109.4
C11 C10 H10B 109.4
C9 C10 H10B 109.4
H10A C10 H10B 108.0
C10 C11 C12 110.8(5)
C10 C11 H11A 109.5
C12 C11 H11A 109.5
C10 C11 H11B 109.5
C12 C11 H11B 109.5
H11A C11 H11B 108.1
N3 C12 C7 108.3(5)
N3 C12 C11 114.9(5)
C7 C12 C11 112.6(5)
N3 C12 H12 106.9
C7 C12 H12 106.9
C11 C12 H12 106.9
N3 C13 C14 111.8(5)
N3 C13 H13A 109.3
C14 C13 H13A 109.3
N3 C13 H13B 109.3
C14 C13 H13B 109.3
H13A C13 H13B 107.9
N4 C14 C15 122.6(7)
N4 C14 C13 116.1(6)
C15 C14 C13 121.3(6)
C14 C15 C16 119.9(7)
C14 C15 H15 120.0
C16 C15 H15 120.0
C15 C16 C17 118.8(6)
C15 C16 H16 120.6
C17 C16 H16 120.6
C18 C17 C16 118.9(7)
C18 C17 H17 120.5
C16 C17 H17 120.5
N4 C18 C17 121.4(6)
N4 C18 C19 116.1(6)
C17 C18 C19 122.5(6)
N5 C19 C18 109.0(5)
N5 C19 H19A 109.9
C18 C19 H19A 109.9
N5 C19 H19B 109.9
C18 C19 H19B 109.9
H19A C19 H19B 108.3
N5 C20 C21 112.6(5)
N5 C20 C25 108.1(5)
C21 C20 C25 108.8(5)
N5 C20 H20 109.1
C21 C20 H20 109.1
C25 C20 H20 109.1
C20 C21 C22 111.8(5)
C20 C21 H21A 109.3
C22 C21 H21A 109.3
C20 C21 H21B 109.3
C22 C21 H21B 109.3
H21A C21 H21B 107.9
C23 C22 C21 111.0(5)
C23 C22 H22A 109.4
C21 C22 H22A 109.4
C23 C22 H22B 109.4
C21 C22 H22B 109.4
H22A C22 H22B 108.0
C22 C23 C24 110.9(6)
C22 C23 H23A 109.5
C24 C23 H23A 109.5
C22 C23 H23B 109.5
C24 C23 H23B 109.5
H23A C23 H23B 108.0
C25 C24 C23 108.7(5)
C25 C24 H24A 109.9
C23 C24 H24A 109.9
C25 C24 H24B 109.9
C23 C24 H24B 109.9
H24A C24 H24B 108.3
N6 C25 C20 109.0(5)
N6 C25 C24 115.4(5)
C20 C25 C24 111.4(5)
N6 C25 H25 106.9
C20 C25 H25 106.9
C24 C25 H25 106.9
N6 C26 C1 108.3(5)
N6 C26 H26A 110.0
C1 C26 H26A 110.0
N6 C26 H26B 110.0
C1 C26 H26B 110.0
H26A C26 H26B 108.4
N7 C27 C28 122.2(6)
N7 C27 C52 115.5(5)
C28 C27 C52 122.3(5)
C27 C28 C29 119.6(6)
C27 C28 H28 120.2
C29 C28 H28 120.2
C30 C29 C28 118.5(6)
C30 C29 H29 120.7
C28 C29 H29 120.7
C29 C30 C31 119.1(6)
C29 C30 H30 120.5
C31 C30 H30 120.5
N7 C31 C30 122.2(5)
N7 C31 C32 116.0(5)
C30 C31 C32 121.7(5)
N8 C32 C31 110.1(5)
N8 C32 H32A 109.6
C31 C32 H32A 109.6
N8 C32 H32B 109.6
C31 C32 H32B 109.6
H32A C32 H32B 108.2
N8 C33 C38 108.9(4)
N8 C33 C34 113.2(5)
C38 C33 C34 110.5(5)
N8 C33 H33 108.1
C38 C33 H33 108.1
C34 C33 H33 108.1
C33 C34 C35 112.1(5)
C33 C34 H34A 109.2
C35 C34 H34A 109.2
C33 C34 H34B 109.2
C35 C34 H34B 109.2
H34A C34 H34B 107.9
C36 C35 C34 110.8(5)
C36 C35 H35A 109.5
C34 C35 H35A 109.5
C36 C35 H35B 109.5
C34 C35 H35B 109.5
H35A C35 H35B 108.1
C35 C36 C37 110.1(5)
C35 C36 H36A 109.6
C37 C36 H36A 109.6
C35 C36 H36B 109.6
C37 C36 H36B 109.6
H36A C36 H36B 108.2
C38 C37 C36 109.5(5)
C38 C37 H37A 109.8
C36 C37 H37A 109.8
C38 C37 H37B 109.8
C36 C37 H37B 109.8
H37A C37 H37B 108.2
N9 C38 C33 110.2(5)
N9 C38 C37 114.6(5)
C33 C38 C37 111.5(5)
N9 C38 H38 106.7
C33 C38 H38 106.7
C37 C38 H38 106.7
N9 C39 C40 108.7(5)
N9 C39 H39A 109.9
C40 C39 H39A 109.9
N9 C39 H39B 109.9
C40 C39 H39B 109.9
H39A C39 H39B 108.3
N10 C40 C41 123.0(6)
N10 C40 C39 115.7(5)
C41 C40 C39 121.4(6)
C40 C41 C42 118.1(6)
C40 C41 H41 121.0
C42 C41 H41 121.0
C43 C42 C41 118.7(6)
C43 C42 H42 120.6
C41 C42 H42 120.6
C44 C43 C42 119.7(6)
C44 C43 H43 120.2
C42 C43 H43 120.2
N10 C44 C43 121.7(6)
N10 C44 C45 117.2(5)
C43 C44 C45 121.2(5)
N11 C45 C44 111.4(5)
N11 C45 H45A 109.3
C44 C45 H45A 109.3
N11 C45 H45B 109.3
C44 C45 H45B 109.3
H45A C45 H45B 108.0
N11 C46 C51 108.8(4)
N11 C46 C47 112.5(5)
C51 C46 C47 110.0(5)
N11 C46 H46 108.5
C51 C46 H46 108.5
C47 C46 H46 108.5
C48 C47 C46 112.5(5)
C48 C47 H47A 109.1
C46 C47 H47A 109.1
C48 C47 H47B 109.1
C46 C47 H47B 109.1
H47A C47 H47B 107.8
C49 C48 C47 110.7(5)
C49 C48 H48A 109.5
C47 C48 H48A 109.5
C49 C48 H48B 109.5
C47 C48 H48B 109.5
H48A C48 H48B 108.1
C48 C49 C50 110.9(5)
C48 C49 H49A 109.5
C50 C49 H49A 109.5
C48 C49 H49B 109.5
C50 C49 H49B 109.5
H49A C49 H49B 108.0
C49 C50 C51 110.2(5)
C49 C50 H50A 109.6
C51 C50 H50A 109.6
C49 C50 H50B 109.6
C51 C50 H50B 109.6
H50A C50 H50B 108.1
N12 C51 C46 109.1(5)
N12 C51 C50 114.8(5)
C46 C51 C50 112.4(5)
N12 C51 H51 106.7
C46 C51 H51 106.7
C50 C51 H51 106.7
N12 C52 C27 109.5(4)
N12 C52 H52A 109.8
C27 C52 H52A 109.8
N12 C52 H52B 109.8
C27 C52 H52B 109.8
H52A C52 H52B 108.2
N53 C53 C54 179.2(8)
C53 C54 H54A 109.5
C53 C54 H54B 109.5
H54A C54 H54B 109.5
C53 C54 H54C 109.5
H54A C54 H54C 109.5
H54B C54 H54C 109.5
N55 C55 C56 179.0(9)
C55 C56 H56A 109.5
C55 C56 H56B 109.5
H56A C56 H56B 109.5
C55 C56 H56C 109.5
H56A C56 H56C 109.5
H56B C56 H56C 109.5
N57 C57 C58 177.8(9)
C57 C58 H58A 109.5
C57 C58 H58B 109.5
H58A C58 H58B 109.5
C57 C58 H58C 109.5
H58A C58 H58C 109.5
H58B C58 H58C 109.5
N59 C59 C60 178.9(7)
C59 C60 H60A 109.5
C59 C60 H60B 109.5
H60A C60 H60B 109.5
C59 C60 H60C 109.5
H60A C60 H60C 109.5
H60B C60 H60C 109.5
C61 C62 H62A 109.5
C61 C62 H62B 109.5
H62A C62 H62B 109.5
C61 C62 H62C 109.5
H62A C62 H62C 109.5
H62B C62 H62C 109.5
N61 C61 C62 178.0(11)
O13B Yb1 O13C 52.22(15)
O13B Yb1 N4 71.27(17)
O13C Yb1 N4 72.04(17)
O13B Yb1 O14C 138.02(15)
O13C Yb1 O14C 154.20(15)
N4 Yb1 O14C 131.03(16)
O13B Yb1 O14B 148.20(15)
O13C Yb1 O14B 137.25(14)
N4 Yb1 O14B 83.54(16)
O14C Yb1 O14B 51.64(14)
O13B Yb1 N1 75.20(16)
O13C Yb1 N1 70.69(17)
N4 Yb1 N1 140.21(17)
O14C Yb1 N1 88.51(16)
O14B Yb1 N1 134.63(15)
O13B Yb1 N6 128.07(16)
O13C Yb1 N6 84.67(16)
N4 Yb1 N6 126.60(17)
O14C Yb1 N6 71.98(15)
O14B Yb1 N6 82.53(15)
N1 Yb1 N6 62.71(15)
O13B Yb1 N3 80.52(16)
O13C Yb1 N3 124.31(16)
N4 Yb1 N3 65.36(18)
O14C Yb1 N3 80.52(16)
O14B Yb1 N3 71.31(15)
N1 Yb1 N3 128.94(17)
N6 Yb1 N3 150.20(16)
O13B Yb1 N5 115.46(18)
O13C Yb1 N5 72.08(16)
N4 Yb1 N5 61.88(17)
O14C Yb1 N5 106.42(15)
O14B Yb1 N5 65.48(15)
N1 Yb1 N5 117.42(17)
N6 Yb1 N5 65.41(16)
N3 Yb1 N5 113.52(17)
O13B Yb1 N2 69.84(16)
O13C Yb1 N2 112.57(15)
N4 Yb1 N2 121.40(17)
O14C Yb1 N2 68.27(15)
O14B Yb1 N2 110.07(15)
N1 Yb1 N2 63.24(16)
N6 Yb1 N2 111.82(16)
N3 Yb1 N2 66.39(16)
N5 Yb1 N2 174.70(17)
O13B Yb1 N13 26.18(16)
O13C Yb1 N13 26.13(16)
N4 Yb1 N13 67.90(17)
O14C Yb1 N13 157.67(15)
O14B Yb1 N13 150.37(15)
N1 Yb1 N13 72.53(17)
N6 Yb1 N13 107.79(16)
N3 Yb1 N13 102.01(17)
N5 Yb1 N13 93.02(17)
N2 Yb1 N13 92.16(17)
O13B Yb1 N14 153.13(15)
O13C Yb1 N14 154.38(14)
N4 Yb1 N14 107.72(16)
O14C Yb1 N14 26.03(14)
O14B Yb1 N14 25.63(14)
N1 Yb1 N14 111.88(16)
N6 Yb1 N14 75.08(15)
N3 Yb1 N14 75.17(15)
N5 Yb1 N14 85.12(15)
N2 Yb1 N14 89.79(15)
N13 Yb1 N14 175.59(16)
O15C Yb2 O15B 52.56(14)
O15C Yb2 O16B 140.97(14)
O15B Yb2 O16B 150.72(14)
O15C Yb2 N7 74.22(15)
O15B Yb2 N7 72.08(15)
O16B Yb2 N7 86.81(14)
O15C Yb2 N10 70.31(16)
O15B Yb2 N10 72.49(15)
O16B Yb2 N10 132.49(14)
N7 Yb2 N10 140.31(16)
O15C Yb2 N9 79.79(15)
O15B Yb2 N9 122.92(16)
O16B Yb2 N9 86.00(15)
N7 Yb2 N9 127.82(16)
N10 Yb2 N9 62.06(16)
O15C Yb2 N12 126.46(14)
O15B Yb2 N12 82.87(15)
O16B Yb2 N12 69.44(15)
N7 Yb2 N12 63.77(15)
N10 Yb2 N12 127.90(16)
N9 Yb2 N12 153.00(16)
O15C Yb2 O16C 145.17(14)
O15B Yb2 O16C 139.79(14)
O16B Yb2 O16C 50.92(13)
N7 Yb2 O16C 136.17(14)
N10 Yb2 O16C 83.34(15)
N9 Yb2 O16C 67.66(15)
N12 Yb2 O16C 87.61(14)
O15C Yb2 N8 71.78(15)
O15B Yb2 N8 115.70(15)
O16B Yb2 N8 69.23(15)
N7 Yb2 N8 63.33(15)
N10 Yb2 N8 119.21(16)
N9 Yb2 N8 65.83(16)
N12 Yb2 N8 112.79(15)
O16C Yb2 N8 104.02(14)
O15C Yb2 N11 115.00(15)
O15B Yb2 N11 71.64(15)
O16B Yb2 N11 104.03(15)
N7 Yb2 N11 120.37(15)
N10 Yb2 N11 62.74(16)
N9 Yb2 N11 111.51(16)
N12 Yb2 N11 66.15(15)
O16C Yb2 N11 68.79(15)
N8 Yb2 N11 172.61(15)
O15C Yb2 N15 26.23(14)
O15B Yb2 N15 26.38(14)
O16B Yb2 N15 157.95(14)
N7 Yb2 N15 72.30(15)
N10 Yb2 N15 68.00(15)
N9 Yb2 N15 101.08(16)
N12 Yb2 N15 105.88(15)
O16C Yb2 N15 150.95(14)
N8 Yb2 N15 94.43(15)
N11 Yb2 N15 92.86(15)
O15C Yb2 N16 151.13(13)
O15B Yb2 N16 155.95(13)
O16B Yb2 N16 25.70(13)
N7 Yb2 N16 112.10(14)
N10 Yb2 N16 107.56(15)
N9 Yb2 N16 74.45(15)
N12 Yb2 N16 78.56(15)
O16C Yb2 N16 25.27(13)
N8 Yb2 N16 85.78(14)
N11 Yb2 N16 86.85(14)
N15 Yb2 N16 175.01(14)
O21B Yb3 O18C 158.54(17)
O21B Yb3 O17C 77.08(18)
O18C Yb3 O17C 119.69(15)
O21B Yb3 O19C 73.68(18)
O18C Yb3 O19C 120.14(18)
O17C Yb3 O19C 79.88(18)
O21B Yb3 O18B 121.35(18)
O18C Yb3 O18B 53.73(15)
O17C Yb3 O18B 83.33(16)
O19C Yb3 O18B 154.13(17)
O21B Yb3 O17B 126.24(17)
O18C Yb3 O17B 74.69(16)
O17C Yb3 O17B 53.42(14)
O19C Yb3 O17B 77.88(16)
O18B Yb3 O17B 76.32(16)
O21B Yb3 O20C 75.24(18)
O18C Yb3 O20C 83.33(17)
O17C Yb3 O20C 136.86(17)
O19C Yb3 O20C 121.95(17)
O18B Yb3 O20C 83.59(16)
O17B Yb3 O20C 156.28(15)
O21B Yb3 O20B 75.6(2)
O18C Yb3 O20B 92.1(2)
O17C Yb3 O20B 146.0(2)
O19C Yb3 O20B 73.27(19)
O18B Yb3 O20B 128.59(19)
O17B Yb3 O20B 136.18(17)
O20C Yb3 O20B 52.05(16)
O21B Yb3 O19B 119.60(19)
O18C Yb3 O19B 68.10(17)
O17C Yb3 O19B 114.02(16)
O19C Yb3 O19B 53.00(19)
O18B Yb3 O19B 118.91(17)
O17B Yb3 O19B 71.81(16)
O20C Yb3 O19B 108.30(17)
O20B Yb3 O19B 64.55(18)
O21B Yb3 O21C 52.13(18)
O18C Yb3 O21C 117.95(17)
O17C Yb3 O21C 69.92(18)
O19C Yb3 O21C 121.85(19)
O18B Yb3 O21C 69.22(17)
O17B Yb3 O21C 115.86(16)
O20C Yb3 O21C 66.99(18)
O20B Yb3 O21C 107.30(19)
O19B Yb3 O21C 170.77(17)
O21B Yb3 N18 144.98(18)
O18C Yb3 N18 27.17(15)
O17C Yb3 N18 101.16(16)
O19C Yb3 N18 141.08(18)
O18B Yb3 N18 26.62(16)
O17B Yb3 N18 72.44(16)
O20C Yb3 N18 83.94(16)
O20B Yb3 N18 112.8(2)
O19B Yb3 N18 93.41(18)
O21C Yb3 N18 93.93(18)
O21B Yb3 N19 95.1(2)
O18C Yb3 N19 94.89(18)
O17C Yb3 N19 99.81(18)
O19C Yb3 N19 26.54(19)
O18B Yb3 N19 142.90(18)
O17B Yb3 N19 76.34(15)
O20C Yb3 N19 114.96(16)
O20B Yb3 N19 63.13(17)
O19B Yb3 N19 26.84(19)
O21C Yb3 N19 146.7(2)
N18 Yb3 N19 119.37(19)
C1 N1 C5 118.6(5)
C1 N1 Yb1 117.0(4)
C5 N1 Yb1 122.8(4)
C7 N2 C6 111.0(4)
C7 N2 Yb1 115.7(4)
C6 N2 Yb1 114.8(4)
C7 N2 H2N 104.6
C6 N2 H2N 104.6
Yb1 N2 H2N 104.6
C13 N3 C12 113.8(5)
C13 N3 Yb1 111.5(4)
C12 N3 Yb1 115.6(3)
C13 N3 H3N 104.9
C12 N3 H3N 104.9
Yb1 N3 H3N 104.9
C14 N4 C18 118.2(6)
C14 N4 Yb1 119.0(4)
C18 N4 Yb1 121.9(4)
C19 N5 C20 113.0(5)
C19 N5 Yb1 113.4(4)
C20 N5 Yb1 118.9(4)
C19 N5 H5N 103.0
C20 N5 H5N 103.0
Yb1 N5 H5N 103.0
C26 N6 C25 114.1(5)
C26 N6 Yb1 109.5(4)
C25 N6 Yb1 114.2(3)
C26 N6 H6N 106.1
C25 N6 H6N 106.1
Yb1 N6 H6N 106.1
C31 N7 C27 118.3(5)
C31 N7 Yb2 122.2(4)
C27 N7 Yb2 119.1(4)
C33 N8 C32 110.4(4)
C33 N8 Yb2 119.0(3)
C32 N8 Yb2 113.5(3)
C33 N8 H8N 104.0
C32 N8 H8N 104.0
Yb2 N8 H8N 104.0
C39 N9 C38 113.8(5)
C39 N9 Yb2 110.7(3)
C38 N9 Yb2 113.8(3)
C39 N9 H9N 105.9
C38 N9 H9N 105.9
Yb2 N9 H9N 105.9
C44 N10 C40 118.7(5)
C44 N10 Yb2 121.2(4)
C40 N10 Yb2 117.4(4)
C45 N11 C46 110.8(4)
C45 N11 Yb2 115.4(4)
C46 N11 Yb2 117.0(3)
C45 N11 H11N 103.9
C46 N11 H11N 103.9
Yb2 N11 H11N 103.9
C52 N12 C51 114.1(4)
C52 N12 Yb2 110.0(4)
C51 N12 Yb2 114.7(3)
C52 N12 H12N 105.7
C51 N12 H12N 105.7
Yb2 N12 H12N 105.7
O13A N13 O13C 121.3(6)
O13A N13 O13B 123.0(6)
O13C N13 O13B 115.6(5)
O13A N13 Yb1 174.8(5)
O13C N13 Yb1 58.2(3)
O13B N13 Yb1 57.8(3)
O14A N14 O14B 122.1(5)
O14A N14 O14C 122.0(5)
O14B N14 O14C 115.8(5)
O14A N14 Yb1 176.4(4)
O14B N14 Yb1 58.0(3)
O14C N14 Yb1 58.0(3)
O15A N15 O15C 122.0(5)
O15A N15 O15B 121.6(5)
O15C N15 O15B 116.4(5)
O15A N15 Yb2 175.1(4)
O15C N15 Yb2 57.9(3)
O15B N15 Yb2 58.6(3)
O16A N16 O16C 123.3(5)
O16A N16 O16B 120.8(5)
O16C N16 O16B 115.9(4)
O16A N16 Yb2 174.5(4)
O16C N16 Yb2 59.4(3)
O16B N16 Yb2 56.6(3)
O17A N17 O17C 122.7(5)
O17A N17 O17B 122.8(5)
O17C N17 O17B 114.6(5)
O17A N17 Yb3 177.3(4)
O17C N17 Yb3 56.3(3)
O17B N17 Yb3 58.3(3)
O18A N18 O18B 123.2(6)
O18A N18 O18C 121.4(6)
O18B N18 O18C 115.4(5)
O18A N18 Yb3 175.3(5)
O18B N18 Yb3 58.3(3)
O18C N18 Yb3 57.3(3)
O19A N19 O19C 121.4(7)
O19A N19 O19B 122.5(7)
O19C N19 O19B 116.1(5)
O19A N19 Yb3 170.5(5)
O19C N19 Yb3 56.6(3)
O19B N19 Yb3 60.7(3)
O20A N20 O20B 122.1(5)
O20A N20 O20C 122.0(5)
O20B N20 O20C 115.8(5)
O20A N20 Yb3 177.9(4)
O20B N20 Yb3 58.7(3)
O20C N20 Yb3 57.3(3)
O21A N21 O21C 122.8(6)
O21A N21 O21B 122.0(7)
O21C N21 O21B 115.2(6)
O21A N21 Yb3 170.9(4)
O21C N21 Yb3 60.7(3)
O21B N21 Yb3 54.9(3)
N13 O13B Yb1 96.0(4)
N14 O14B Yb1 96.4(3)
N15 O15B Yb2 95.0(3)
N16 O16B Yb2 97.7(3)
N17 O17B Yb3 94.7(3)
N18 O18B Yb3 95.1(3)
N19 O19B Yb3 92.4(4)
N20 O20B Yb3 95.5(4)
N21 O21B Yb3 98.6(4)
N13 O13C Yb1 95.7(4)
N14 O14C Yb1 96.0(3)
N15 O15C Yb2 95.8(3)
N16 O16C Yb2 95.3(3)
N17 O17C Yb3 97.2(3)
N18 O18C Yb3 95.6(3)
N19 O19C Yb3 96.9(4)
N20 O20C Yb3 96.3(3)
N21 O21C Yb3 93.6(4)

loop_
_geom_bond_atom_site_label_1
_geom_bond_atom_site_label_2
_geom_bond_distance
C1 N1 1.343(8)
C1 C2 1.394(9)
C1 C26 1.503(8)
C2 C3 1.384(10)
C2 H2 0.9500
C3 C4 1.382(9)
C3 H3 0.9500
C4 C5 1.404(8)
C4 H4 0.9500
C5 N1 1.352(8)
C5 C6 1.499(9)
C6 N2 1.486(8)
C6 H6A 0.9900
C6 H6B 0.9900
C7 N2 1.468(7)
C7 C12 1.533(7)
C7 C8 1.544(9)
C7 H7 1.0000
C8 C9 1.538(9)
C8 H8A 0.9900
C8 H8B 0.9900
C9 C10 1.524(9)
C9 H9A 0.9900
C9 H9B 0.9900
C10 C11 1.519(10)
C10 H10A 0.9900
C10 H10B 0.9900
C11 C12 1.541(8)
C11 H11A 0.9900
C11 H11B 0.9900
C12 N3 1.495(8)
C12 H12 1.0000
C13 N3 1.468(8)
C13 C14 1.497(10)
C13 H13A 0.9900
C13 H13B 0.9900
C14 N4 1.358(9)
C14 C15 1.363(10)
C15 C16 1.374(11)
C15 H15 0.9500
C16 C17 1.402(10)
C16 H16 0.9500
C17 C18 1.392(9)
C17 H17 0.9500
C18 N4 1.363(9)
C18 C19 1.492(10)
C19 N5 1.473(8)
C19 H19A 0.9900
C19 H19B 0.9900
C20 N5 1.481(8)
C20 C21 1.531(9)
C20 C25 1.531(9)
C20 H20 1.0000
C21 C22 1.545(9)
C21 H21A 0.9900
C21 H21B 0.9900
C22 C23 1.518(10)
C22 H22A 0.9900
C22 H22B 0.9900
C23 C24 1.535(8)
C23 H23A 0.9900
C23 H23B 0.9900
C24 C25 1.532(8)
C24 H24A 0.9900
C24 H24B 0.9900
C25 N6 1.499(7)
C25 H25 1.0000
C26 N6 1.471(7)
C26 H26A 0.9900
C26 H26B 0.9900
C27 N7 1.358(7)
C27 C28 1.363(8)
C27 C52 1.512(8)
C28 C29 1.396(9)
C28 H28 0.9500
C29 C30 1.379(9)
C29 H29 0.9500
C30 C31 1.388(8)
C30 H30 0.9500
C31 N7 1.344(7)
C31 C32 1.514(8)
C32 N8 1.477(7)
C32 H32A 0.9900
C32 H32B 0.9900
C33 N8 1.470(7)
C33 C38 1.516(8)
C33 C34 1.522(8)
C33 H33 1.0000
C34 C35 1.537(9)
C34 H34A 0.9900
C34 H34B 0.9900
C35 C36 1.524(9)
C35 H35A 0.9900
C35 H35B 0.9900
C36 C37 1.541(9)
C36 H36A 0.9900
C36 H36B 0.9900
C37 C38 1.531(8)
C37 H37A 0.9900
C37 H37B 0.9900
C38 N9 1.494(7)
C38 H38 1.0000
C39 N9 1.473(8)
C39 C40 1.511(8)
C39 H39A 0.9900
C39 H39B 0.9900
C40 N10 1.349(8)
C40 C41 1.383(9)
C41 C42 1.398(9)
C41 H41 0.9500
C42 C43 1.388(10)
C42 H42 0.9500
C43 C44 1.384(9)
C43 H43 0.9500
C44 N10 1.342(8)
C44 C45 1.493(9)
C45 N11 1.459(8)
C45 H45A 0.9900
C45 H45B 0.9900
C46 N11 1.491(7)
C46 C51 1.521(8)
C46 C47 1.547(8)
C46 H46 1.0000
C47 C48 1.527(8)
C47 H47A 0.9900
C47 H47B 0.9900
C48 C49 1.523(9)
C48 H48A 0.9900
C48 H48B 0.9900
C49 C50 1.524(8)
C49 H49A 0.9900
C49 H49B 0.9900
C50 C51 1.526(8)
C50 H50A 0.9900
C50 H50B 0.9900
C51 N12 1.489(7)
C51 H51 1.0000
C52 N12 1.482(7)
C52 H52A 0.9900
C52 H52B 0.9900
C53 N53 1.148(9)
C53 C54 1.456(10)
C54 H54A 0.9800
C54 H54B 0.9800
C54 H54C 0.9800
C55 N55 1.126(11)
C55 C56 1.462(12)
C56 H56A 0.9800
C56 H56B 0.9800
C56 H56C 0.9800
C57 N57 1.129(11)
C57 C58 1.476(12)
C58 H58A 0.9800
C58 H58B 0.9800
C58 H58C 0.9800
C59 N59 1.141(9)
C59 C60 1.457(10)
C60 H60A 0.9800
C60 H60B 0.9800
C60 H60C 0.9800
C62 C61 1.442(12)
C62 H62A 0.9800
C62 H62B 0.9800
C62 H62C 0.9800
C61 N61 1.137(11)
Yb1 O13B 2.448(5)
Yb1 O13C 2.456(5)
Yb1 N4 2.476(5)
Yb1 O14C 2.481(4)
Yb1 O14B 2.484(4)
Yb1 N1 2.490(5)
Yb1 N6 2.498(5)
Yb1 N3 2.504(5)
Yb1 N5 2.591(5)
Yb1 N2 2.597(5)
Yb1 N13 2.877(6)
Yb1 N14 2.911(5)
Yb2 O15C 2.439(4)
Yb2 O15B 2.454(4)
Yb2 O16B 2.472(4)
Yb2 N7 2.502(5)
Yb2 N10 2.516(5)
Yb2 N9 2.533(5)
Yb2 N12 2.534(5)
Yb2 O16C 2.536(4)
Yb2 N8 2.568(5)
Yb2 N11 2.583(5)
Yb2 N15 2.863(5)
Yb2 N16 2.933(5)
Yb3 O21B 2.357(5)
Yb3 O18C 2.367(4)
Yb3 O17C 2.373(5)
Yb3 O19C 2.377(5)
Yb3 O18B 2.393(4)
Yb3 O17B 2.417(4)
Yb3 O20C 2.426(5)
Yb3 O20B 2.459(5)
Yb3 O19B 2.469(5)
Yb3 O21C 2.489(4)
Yb3 N18 2.801(5)
Yb3 N19 2.828(6)
N2 H2N 0.9300
N3 H3N 0.9300
N5 H5N 0.9300
N6 H6N 0.9300
N8 H8N 0.9300
N9 H9N 0.9300
N11 H11N 0.9300
N12 H12N 0.9300
N13 O13A 1.219(7)
N13 O13C 1.274(7)
N13 O13B 1.277(8)
N14 O14A 1.228(7)
N14 O14B 1.267(7)
N14 O14C 1.285(6)
N15 O15A 1.230(7)
N15 O15C 1.272(7)
N15 O15B 1.277(7)
N16 O16A 1.225(6)
N16 O16C 1.257(6)
N16 O16B 1.284(6)
N17 O17A 1.205(7)
N17 O17C 1.273(7)
N17 O17B 1.287(7)
N18 O18A 1.219(7)
N18 O18B 1.260(7)
N18 O18C 1.285(7)
N19 O19A 1.223(7)
N19 O19C 1.272(9)
N19 O19B 1.278(8)
N20 O20A 1.215(7)
N20 O20B 1.251(7)
N20 O20C 1.280(7)
N21 O21A 1.234(7)
N21 O21C 1.241(8)
N21 O21B 1.286(8)

loop_
_geom_torsion_atom_site_label_1
_geom_torsion_atom_site_label_2
_geom_torsion_atom_site_label_3
_geom_torsion_atom_site_label_4
_geom_torsion
N1 C1 C2 C3 1.5(10)
C26 C1 C2 C3 -176.2(6)
C1 C2 C3 C4 1.6(11)
C2 C3 C4 C5 -2.6(11)
C3 C4 C5 N1 0.6(10)
C3 C4 C5 C6 -176.3(7)
N1 C5 C6 N2 13.7(8)
C4 C5 C6 N2 -169.2(6)
N2 C7 C8 C9 -174.1(5)
C12 C7 C8 C9 -52.2(7)
C7 C8 C9 C10 55.7(8)
C8 C9 C10 C11 -58.3(8)
C9 C10 C11 C12 57.7(7)
N2 C7 C12 N3 -55.9(6)
C8 C7 C12 N3 179.4(5)
N2 C7 C12 C11 176.0(5)
C8 C7 C12 C11 51.3(7)
C10 C11 C12 N3 -179.0(5)
C10 C11 C12 C7 -54.4(7)
N3 C13 C14 N4 -22.1(8)
N3 C13 C14 C15 158.4(6)
N4 C14 C15 C16 -2.8(10)
C13 C14 C15 C16 176.6(6)
C14 C15 C16 C17 2.3(10)
C15 C16 C17 C18 1.2(10)
C16 C17 C18 N4 -4.5(10)
C16 C17 C18 C19 173.0(6)
N4 C18 C19 N5 17.6(8)
C17 C18 C19 N5 -160.0(6)
N5 C20 C21 C22 -175.6(5)
C25 C20 C21 C22 -55.7(7)
C20 C21 C22 C23 55.1(7)
C21 C22 C23 C24 -56.1(7)
C22 C23 C24 C25 58.4(7)
N5 C20 C25 N6 -49.8(6)
C21 C20 C25 N6 -172.4(5)
N5 C20 C25 C24 -178.2(5)
C21 C20 C25 C24 59.2(6)
C23 C24 C25 N6 174.5(5)
C23 C24 C25 C20 -60.6(7)
N1 C1 C26 N6 -21.1(7)
C2 C1 C26 N6 156.7(6)
N7 C27 C28 C29 1.1(10)
C52 C27 C28 C29 -176.7(6)
C27 C28 C29 C30 1.6(10)
C28 C29 C30 C31 -3.3(10)
C29 C30 C31 N7 2.5(10)
C29 C30 C31 C32 -179.2(6)
N7 C31 C32 N8 21.8(7)
C30 C31 C32 N8 -156.6(6)
N8 C33 C34 C35 -176.7(5)
C38 C33 C34 C35 -54.4(7)
C33 C34 C35 C36 55.1(7)
C34 C35 C36 C37 -56.7(7)
C35 C36 C37 C38 58.6(7)
N8 C33 C38 N9 -50.2(6)
C34 C33 C38 N9 -175.0(5)
N8 C33 C38 C37 -178.5(5)
C34 C33 C38 C37 56.6(7)
C36 C37 C38 N9 175.1(5)
C36 C37 C38 C33 -58.9(7)
N9 C39 C40 N10 -17.1(7)
N9 C39 C40 C41 160.9(5)
N10 C40 C41 C42 1.5(9)
C39 C40 C41 C42 -176.4(6)
C40 C41 C42 C43 2.0(10)
C41 C42 C43 C44 -4.4(10)
C42 C43 C44 N10 3.4(10)
C42 C43 C44 C45 -175.4(6)
N10 C44 C45 N11 10.8(7)
C43 C44 C45 N11 -170.3(5)
N11 C46 C47 C48 -174.7(5)
C51 C46 C47 C48 -53.2(6)
C46 C47 C48 C49 54.8(7)
C47 C48 C49 C50 -56.8(7)
C48 C49 C50 C51 57.8(7)
N11 C46 C51 N12 -53.4(6)
C47 C46 C51 N12 -177.1(4)
N11 C46 C51 C50 178.1(5)
C47 C46 C51 C50 54.4(6)
C49 C50 C51 N12 177.2(5)
C49 C50 C51 C46 -57.4(7)
N7 C27 C52 N12 -25.9(7)
C28 C27 C52 N12 152.0(6)
C2 C1 N1 C5 -3.4(9)
C26 C1 N1 C5 174.4(6)
C2 C1 N1 Yb1 162.5(5)
C26 C1 N1 Yb1 -19.7(7)
C4 C5 N1 C1 2.3(9)
C6 C5 N1 C1 179.4(6)
C4 C5 N1 Yb1 -162.7(5)
C6 C5 N1 Yb1 14.4(8)
O13B Yb1 N1 C1 -114.0(5)
O13C Yb1 N1 C1 -59.4(4)
N4 Yb1 N1 C1 -80.8(5)
O14C Yb1 N1 C1 105.1(4)
O14B Yb1 N1 C1 79.0(5)
N6 Yb1 N1 C1 34.6(4)
N3 Yb1 N1 C1 -178.4(4)
N5 Yb1 N1 C1 -2.7(5)
N2 Yb1 N1 C1 171.4(5)
N13 Yb1 N1 C1 -86.9(4)
N14 Yb1 N1 C1 93.3(4)
O13B Yb1 N1 C5 51.2(5)
O13C Yb1 N1 C5 105.8(5)
N4 Yb1 N1 C5 84.5(6)
O14C Yb1 N1 C5 -89.7(5)
O14B Yb1 N1 C5 -115.8(5)
N6 Yb1 N1 C5 -160.1(5)
N3 Yb1 N1 C5 -13.2(6)
N5 Yb1 N1 C5 162.5(5)
N2 Yb1 N1 C5 -23.4(5)
N13 Yb1 N1 C5 78.3(5)
N14 Yb1 N1 C5 -101.4(5)
C12 C7 N2 C6 172.1(5)
C8 C7 N2 C6 -64.5(7)
C12 C7 N2 Yb1 38.9(6)
C8 C7 N2 Yb1 162.3(4)
C5 C6 N2 C7 -166.9(5)
C5 C6 N2 Yb1 -33.3(6)
O13B Yb1 N2 C7 77.2(4)
O13C Yb1 N2 C7 108.0(4)
N4 Yb1 N2 C7 25.9(5)
O14C Yb1 N2 C7 -99.9(4)
O14B Yb1 N2 C7 -68.9(4)
N1 Yb1 N2 C7 160.3(4)
N6 Yb1 N2 C7 -158.7(4)
N3 Yb1 N2 C7 -11.0(4)
N5 Yb1 N2 C7 -101.2(18)
N13 Yb1 N2 C7 91.1(4)
N14 Yb1 N2 C7 -84.9(4)
O13B Yb1 N2 C6 -54.2(4)
O13C Yb1 N2 C6 -23.4(4)
N4 Yb1 N2 C6 -105.5(4)
O14C Yb1 N2 C6 128.7(4)
O14B Yb1 N2 C6 159.7(4)
N1 Yb1 N2 C6 28.9(4)
N6 Yb1 N2 C6 69.9(4)
N3 Yb1 N2 C6 -142.4(4)
N5 Yb1 N2 C6 127.4(17)
N13 Yb1 N2 C6 -40.3(4)
N14 Yb1 N2 C6 143.7(4)
C14 C13 N3 C12 175.5(5)
C14 C13 N3 Yb1 42.6(6)
C7 C12 N3 C13 -82.6(6)
C11 C12 N3 C13 44.3(7)
C7 C12 N3 Yb1 48.3(5)
C11 C12 N3 Yb1 175.2(4)
O13B Yb1 N3 C13 39.6(4)
O13C Yb1 N3 C13 9.6(4)
N4 Yb1 N3 C13 -34.1(4)
O14C Yb1 N3 C13 -178.0(4)
O14B Yb1 N3 C13 -125.5(4)
N1 Yb1 N3 C13 101.7(4)
N6 Yb1 N3 C13 -155.3(4)
N5 Yb1 N3 C13 -74.1(4)
N2 Yb1 N3 C13 111.6(4)
N13 Yb1 N3 C13 24.6(4)
N14 Yb1 N3 C13 -151.9(4)
O13B Yb1 N3 C12 -92.4(4)
O13C Yb1 N3 C12 -122.4(4)
N4 Yb1 N3 C12 -166.1(4)
O14C Yb1 N3 C12 50.0(4)
O14B Yb1 N3 C12 102.5(4)
N1 Yb1 N3 C12 -30.3(5)
N6 Yb1 N3 C12 72.7(5)
N5 Yb1 N3 C12 153.9(4)
N2 Yb1 N3 C12 -20.4(4)
N13 Yb1 N3 C12 -107.4(4)
N14 Yb1 N3 C12 76.0(4)
C15 C14 N4 C18 -0.4(9)
C13 C14 N4 C18 -179.9(5)
C15 C14 N4 Yb1 169.2(5)
C13 C14 N4 Yb1 -10.3(7)
C17 C18 N4 C14 4.1(9)
C19 C18 N4 C14 -173.6(6)
C17 C18 N4 Yb1 -165.2(5)
C19 C18 N4 Yb1 17.2(7)
O13B Yb1 N4 C14 -63.8(4)
O13C Yb1 N4 C14 -119.0(5)
O14C Yb1 N4 C14 74.4(5)
O14B Yb1 N4 C14 96.5(4)
N1 Yb1 N4 C14 -97.8(5)
N6 Yb1 N4 C14 172.2(4)
N3 Yb1 N4 C14 24.1(4)
N5 Yb1 N4 C14 162.1(5)
N2 Yb1 N4 C14 -13.1(5)
N13 Yb1 N4 C14 -91.5(5)
N14 Yb1 N4 C14 87.9(4)
O13B Yb1 N4 C18 105.4(5)
O13C Yb1 N4 C18 50.2(5)
O14C Yb1 N4 C18 -116.4(5)
O14B Yb1 N4 C18 -94.3(5)
N1 Yb1 N4 C18 71.4(5)
N6 Yb1 N4 C18 -18.6(5)
N3 Yb1 N4 C18 -166.7(5)
N5 Yb1 N4 C18 -28.7(4)
N2 Yb1 N4 C18 156.1(4)
N13 Yb1 N4 C18 77.7(5)
N14 Yb1 N4 C18 -102.9(5)
C18 C19 N5 C20 179.3(5)
C18 C19 N5 Yb1 -41.7(6)
C21 C20 N5 C19 -78.5(7)
C25 C20 N5 C19 161.2(5)
C21 C20 N5 Yb1 145.0(4)
C25 C20 N5 Yb1 24.7(6)
O13B Yb1 N5 C19 -12.6(5)
O13C Yb1 N5 C19 -42.4(4)
N4 Yb1 N5 C19 36.3(4)
O14C Yb1 N5 C19 164.5(4)
O14B Yb1 N5 C19 132.3(5)
N1 Yb1 N5 C19 -98.4(4)
N6 Yb1 N5 C19 -134.8(5)
N3 Yb1 N5 C19 77.9(4)
N2 Yb1 N5 C19 165.8(16)
N13 Yb1 N5 C19 -26.6(4)
N14 Yb1 N5 C19 149.4(4)
O13B Yb1 N5 C20 123.8(4)
O13C Yb1 N5 C20 93.9(4)
N4 Yb1 N5 C20 172.7(5)
O14C Yb1 N5 C20 -59.1(4)
O14B Yb1 N5 C20 -91.4(4)
N1 Yb1 N5 C20 37.9(5)
N6 Yb1 N5 C20 1.6(4)
N3 Yb1 N5 C20 -145.7(4)
N2 Yb1 N5 C20 -58(2)
N13 Yb1 N5 C20 109.8(4)
N14 Yb1 N5 C20 -74.2(4)
C1 C26 N6 C25 -179.8(5)
C1 C26 N6 Yb1 50.8(5)
C20 C25 N6 C26 -72.2(6)
C24 C25 N6 C26 53.9(7)
C20 C25 N6 Yb1 54.7(5)
C24 C25 N6 Yb1 -179.1(4)
O13B Yb1 N6 C26 -4.2(5)
O13C Yb1 N6 C26 27.1(4)
N4 Yb1 N6 C26 90.1(4)
O14C Yb1 N6 C26 -141.7(4)
O14B Yb1 N6 C26 166.2(4)
N1 Yb1 N6 C26 -43.9(4)
N3 Yb1 N6 C26 -165.4(4)
N5 Yb1 N6 C26 99.8(4)
N2 Yb1 N6 C26 -85.1(4)
N13 Yb1 N6 C26 14.8(4)
N14 Yb1 N6 C26 -168.7(4)
O13B Yb1 N6 C25 -133.5(4)
O13C Yb1 N6 C25 -102.2(4)
N4 Yb1 N6 C25 -39.3(5)
O14C Yb1 N6 C25 88.9(4)
O14B Yb1 N6 C25 36.9(4)
N1 Yb1 N6 C25 -173.2(4)
N3 Yb1 N6 C25 65.3(5)
N5 Yb1 N6 C25 -29.5(4)
N2 Yb1 N6 C25 145.6(4)
N13 Yb1 N6 C25 -114.5(4)
N14 Yb1 N6 C25 62.0(4)
C30 C31 N7 C27 0.2(9)
C32 C31 N7 C27 -178.2(5)
C30 C31 N7 Yb2 -172.4(4)
C32 C31 N7 Yb2 9.2(7)
C28 C27 N7 C31 -2.0(9)
C52 C27 N7 C31 175.9(5)
C28 C27 N7 Yb2 170.8(5)
C52 C27 N7 Yb2 -11.3(7)
O15C Yb2 N7 C31 54.4(4)
O15B Yb2 N7 C31 109.5(4)
O16B Yb2 N7 C31 -91.1(4)
N10 Yb2 N7 C31 81.7(5)
N9 Yb2 N7 C31 -8.7(5)
N12 Yb2 N7 C31 -159.7(5)
O16C Yb2 N7 C31 -105.2(4)
N8 Yb2 N7 C31 -22.8(4)
N11 Yb2 N7 C31 164.5(4)
N15 Yb2 N7 C31 81.8(4)
N16 Yb2 N7 C31 -95.7(4)
O15C Yb2 N7 C27 -118.1(4)
O15B Yb2 N7 C27 -63.0(4)
O16B Yb2 N7 C27 96.4(4)
N10 Yb2 N7 C27 -90.8(5)
N9 Yb2 N7 C27 178.8(4)
N12 Yb2 N7 C27 27.7(4)
O16C Yb2 N7 C27 82.3(4)
N8 Yb2 N7 C27 164.7(5)
N11 Yb2 N7 C27 -8.0(5)
N15 Yb2 N7 C27 -90.8(4)
N16 Yb2 N7 C27 91.7(4)
C38 C33 N8 C32 162.1(5)
C34 C33 N8 C32 -74.6(6)
C38 C33 N8 Yb2 28.2(6)
C34 C33 N8 Yb2 151.5(4)
C31 C32 N8 C33 -177.6(5)
C31 C32 N8 Yb2 -41.1(6)
O15C Yb2 N8 C33 84.3(4)
O15B Yb2 N8 C33 114.0(4)
O16B Yb2 N8 C33 -97.5(4)
N7 Yb2 N8 C33 165.4(4)
N10 Yb2 N8 C33 30.5(4)
N9 Yb2 N8 C33 -2.4(4)
N12 Yb2 N8 C33 -153.0(4)
O16C Yb2 N8 C33 -59.7(4)
N11 Yb2 N8 C33 -72.9(13)
N15 Yb2 N8 C33 97.7(4)
N16 Yb2 N8 C33 -77.3(4)
O15C Yb2 N8 C32 -48.2(4)
O15B Yb2 N8 C32 -18.5(4)
O16B Yb2 N8 C32 130.0(4)
N7 Yb2 N8 C32 32.8(4)
N10 Yb2 N8 C32 -102.0(4)
N9 Yb2 N8 C32 -135.0(4)
N12 Yb2 N8 C32 74.5(4)
O16C Yb2 N8 C32 167.8(4)
N11 Yb2 N8 C32 154.6(11)
N15 Yb2 N8 C32 -34.8(4)
N16 Yb2 N8 C32 150.2(4)
C40 C39 N9 C38 177.7(5)
C40 C39 N9 Yb2 48.0(5)
C33 C38 N9 C39 -77.8(6)
C37 C38 N9 C39 48.8(7)
C33 C38 N9 Yb2 50.3(5)
C37 C38 N9 Yb2 177.0(4)
O15C Yb2 N9 C39 30.1(4)
O15B Yb2 N9 C39 -1.4(4)
O16B Yb2 N9 C39 173.6(4)
N7 Yb2 N9 C39 90.8(4)
N10 Yb2 N9 C39 -42.9(4)
N12 Yb2 N9 C39 -162.3(4)
O16C Yb2 N9 C39 -137.2(4)
N8 Yb2 N9 C39 104.6(4)
N11 Yb2 N9 C39 -82.9(4)
N15 Yb2 N9 C39 14.7(4)
N16 Yb2 N9 C39 -163.0(4)
O15C Yb2 N9 C38 -99.5(4)
O15B Yb2 N9 C38 -131.1(4)
O16B Yb2 N9 C38 44.0(4)
N7 Yb2 N9 C38 -38.9(4)
N10 Yb2 N9 C38 -172.6(4)
N12 Yb2 N9 C38 68.1(5)
O16C Yb2 N9 C38 93.1(4)
N8 Yb2 N9 C38 -25.1(4)
N11 Yb2 N9 C38 147.5(4)
N15 Yb2 N9 C38 -115.0(4)
N16 Yb2 N9 C38 67.3(4)
C43 C44 N10 C40 0.1(9)
C45 C44 N10 C40 179.0(5)
C43 C44 N10 Yb2 -160.8(5)
C45 C44 N10 Yb2 18.1(7)
C41 C40 N10 C44 -2.6(9)
C39 C40 N10 C44 175.4(5)
C41 C40 N10 Yb2 159.0(5)
C39 C40 N10 Yb2 -23.0(7)
O15C Yb2 N10 C44 108.0(5)
O15B Yb2 N10 C44 52.4(4)
O16B Yb2 N10 C44 -109.7(4)
N7 Yb2 N10 C44 80.1(5)
N9 Yb2 N10 C44 -163.3(5)
N12 Yb2 N10 C44 -13.4(5)
O16C Yb2 N10 C44 -95.1(4)
N8 Yb2 N10 C44 162.5(4)
N11 Yb2 N10 C44 -25.6(4)
N15 Yb2 N10 C44 80.0(4)
N16 Yb2 N10 C44 -102.4(4)
O15C Yb2 N10 C40 -53.1(4)
O15B Yb2 N10 C40 -108.8(4)
O16B Yb2 N10 C40 89.2(5)
N7 Yb2 N10 C40 -81.0(5)
N9 Yb2 N10 C40 35.6(4)
N12 Yb2 N10 C40 -174.5(4)
O16C Yb2 N10 C40 103.8(4)
N8 Yb2 N10 C40 1.4(5)
N11 Yb2 N10 C40 173.3(5)
N15 Yb2 N10 C40 -81.1(4)
N16 Yb2 N10 C40 96.5(4)
C44 C45 N11 C46 -169.0(5)
C44 C45 N11 Yb2 -33.1(6)
C51 C46 N11 C45 168.8(5)
C47 C46 N11 C45 -69.1(6)
C51 C46 N11 Yb2 33.6(5)
C47 C46 N11 Yb2 155.8(4)
O15C Yb2 N11 C45 -18.9(4)
O15B Yb2 N11 C45 -49.4(4)
O16B Yb2 N11 C45 160.8(4)
N7 Yb2 N11 C45 -104.6(4)
N10 Yb2 N11 C45 29.9(4)
N9 Yb2 N11 C45 69.6(4)
N12 Yb2 N11 C45 -139.6(4)
O16C Yb2 N11 C45 123.4(4)
N8 Yb2 N11 C45 137.1(11)
N15 Yb2 N11 C45 -33.5(4)
N16 Yb2 N11 C45 141.5(4)
O15C Yb2 N11 C46 114.3(4)
O15B Yb2 N11 C46 83.8(4)
O16B Yb2 N11 C46 -66.0(4)
N7 Yb2 N11 C46 28.5(4)
N10 Yb2 N11 C46 163.1(4)
N9 Yb2 N11 C46 -157.3(4)
N12 Yb2 N11 C46 -6.5(3)
O16C Yb2 N11 C46 -103.5(4)
N8 Yb2 N11 C46 -89.7(12)
N15 Yb2 N11 C46 99.7(4)
N16 Yb2 N11 C46 -85.3(4)
C27 C52 N12 C51 179.8(5)
C27 C52 N12 Yb2 49.2(5)
C46 C51 N12 C52 -78.4(6)
C50 C51 N12 C52 48.8(7)
C46 C51 N12 Yb2 49.9(5)
C50 C51 N12 Yb2 177.1(4)
O15C Yb2 N12 C52 2.8(4)
O15B Yb2 N12 C52 34.1(3)
O16B Yb2 N12 C52 -136.2(4)
N7 Yb2 N12 C52 -39.4(3)
N10 Yb2 N12 C52 95.3(4)
N9 Yb2 N12 C52 -162.0(3)
O16C Yb2 N12 C52 175.0(3)
N8 Yb2 N12 C52 -80.8(4)
N11 Yb2 N12 C52 107.1(4)
N15 Yb2 N12 C52 21.1(4)
N16 Yb2 N12 C52 -161.2(4)
O15C Yb2 N12 C51 -127.5(4)
O15B Yb2 N12 C51 -96.2(4)
O16B Yb2 N12 C51 93.5(4)
N7 Yb2 N12 C51 -169.7(4)
N10 Yb2 N12 C51 -35.0(4)
N9 Yb2 N12 C51 67.7(5)
O16C Yb2 N12 C51 44.7(4)
N8 Yb2 N12 C51 148.9(4)
N11 Yb2 N12 C51 -23.2(4)
N15 Yb2 N12 C51 -109.2(4)
N16 Yb2 N12 C51 68.5(4)
O13B Yb1 N13 O13A -100(6)
O13C Yb1 N13 O13A 86(6)
N4 Yb1 N13 O13A -8(6)
O14C Yb1 N13 O13A -159(5)
O14B Yb1 N13 O13A 8(6)
N1 Yb1 N13 O13A 168(6)
N6 Yb1 N13 O13A 115(6)
N3 Yb1 N13 O13A -65(6)
N5 Yb1 N13 O13A 50(6)
N2 Yb1 N13 O13A -131(6)
N14 Yb1 N13 O13A -15(7)
O13B Yb1 N13 O13C 173.5(6)
N4 Yb1 N13 O13C -94.1(4)
O14C Yb1 N13 O13C 114.7(5)
O14B Yb1 N13 O13C -77.8(5)
N1 Yb1 N13 O13C 81.6(4)
N6 Yb1 N13 O13C 28.9(4)
N3 Yb1 N13 O13C -151.0(4)
N5 Yb1 N13 O13C -36.2(4)
N2 Yb1 N13 O13C 142.7(4)
N14 Yb1 N13 O13C -101(2)
O13C Yb1 N13 O13B -173.5(6)
N4 Yb1 N13 O13B 92.3(4)
O14C Yb1 N13 O13B -58.8(6)
O14B Yb1 N13 O13B 108.7(4)
N1 Yb1 N13 O13B -91.9(4)
N6 Yb1 N13 O13B -144.6(4)
N3 Yb1 N13 O13B 35.5(4)
N5 Yb1 N13 O13B 150.3(4)
N2 Yb1 N13 O13B -30.9(4)
N14 Yb1 N13 O13B 85(2)
O13B Yb1 N14 O14A -164(6)
O13C Yb1 N14 O14A 27(7)
N4 Yb1 N14 O14A 113(6)
O14C Yb1 N14 O14A -91(6)
O14B Yb1 N14 O14A 93(6)
N1 Yb1 N14 O14A -63(6)
N6 Yb1 N14 O14A -12(6)
N3 Yb1 N14 O14A 170(6)
N5 Yb1 N14 O14A 54(6)
N2 Yb1 N14 O14A -124(6)
N13 Yb1 N14 O14A 119(6)
O13B Yb1 N14 O14B 103.5(4)
O13C Yb1 N14 O14B -65.2(5)
N4 Yb1 N14 O14B 20.1(4)
O14C Yb1 N14 O14B 176.5(5)
N1 Yb1 N14 O14B -155.9(3)
N6 Yb1 N14 O14B -104.1(3)
N3 Yb1 N14 O14B 77.6(3)
N5 Yb1 N14 O14B -38.3(3)
N2 Yb1 N14 O14B 143.2(3)
N13 Yb1 N14 O14B 27(2)
O13B Yb1 N14 O14C -73.0(5)
O13C Yb1 N14 O14C 118.4(4)
N4 Yb1 N14 O14C -156.4(3)
O14B Yb1 N14 O14C -176.5(5)
N1 Yb1 N14 O14C 27.6(4)
N6 Yb1 N14 O14C 79.4(3)
N3 Yb1 N14 O14C -98.9(3)
N5 Yb1 N14 O14C 145.2(3)
N2 Yb1 N14 O14C -33.3(3)
N13 Yb1 N14 O14C -150(2)
O15C Yb2 N15 O15A -91(5)
O15B Yb2 N15 O15A 94(5)
O16B Yb2 N15 O15A -161(5)
N7 Yb2 N15 O15A 179(100)
N10 Yb2 N15 O15A -1(5)
N9 Yb2 N15 O15A -54(5)
N12 Yb2 N15 O15A 124(5)
O16C Yb2 N15 O15A 9(5)
N8 Yb2 N15 O15A -121(5)
N11 Yb2 N15 O15A 58(5)
N16 Yb2 N15 O15A -28(6)
O15B Yb2 N15 O15C -175.3(5)
O16B Yb2 N15 O15C -70.8(5)
N7 Yb2 N15 O15C -90.1(3)
N10 Yb2 N15 O15C 89.9(3)
N9 Yb2 N15 O15C 36.3(3)
N12 Yb2 N15 O15C -145.1(3)
O16C Yb2 N15 O15C 99.9(4)
N8 Yb2 N15 O15C -29.9(3)
N11 Yb2 N15 O15C 148.9(3)
N16 Yb2 N15 O15C 62.3(17)
O15C Yb2 N15 O15B 175.3(5)
O16B Yb2 N15 O15B 104.5(5)
N7 Yb2 N15 O15B 85.2(3)
N10 Yb2 N15 O15B -94.8(3)
N9 Yb2 N15 O15B -148.4(3)
N12 Yb2 N15 O15B 30.2(3)
O16C Yb2 N15 O15B -84.8(4)
N8 Yb2 N15 O15B 145.4(3)
N11 Yb2 N15 O15B -35.8(3)
N16 Yb2 N15 O15B -122.4(16)
O15C Yb2 N16 O16A -23(4)
O15B Yb2 N16 O16A 170(4)
O16B Yb2 N16 O16A 64(4)
N7 Yb2 N16 O16A 74(4)
N10 Yb2 N16 O16A -104(4)
N9 Yb2 N16 O16A -51(4)
N12 Yb2 N16 O16A 130(4)
O16C Yb2 N16 O16A -121(4)
N8 Yb2 N16 O16A 15(4)
N11 Yb2 N16 O16A -164(4)
N15 Yb2 N16 O16A -77(4)
O15C Yb2 N16 O16C 98.1(4)
O15B Yb2 N16 O16C -69.1(5)
O16B Yb2 N16 O16C -175.3(5)
N7 Yb2 N16 O16C -164.5(3)
N10 Yb2 N16 O16C 17.2(3)
N9 Yb2 N16 O16C 70.4(3)
N12 Yb2 N16 O16C -109.2(3)
N8 Yb2 N16 O16C 136.5(3)
N11 Yb2 N16 O16C -42.9(3)
N15 Yb2 N16 O16C 43.9(17)
O15C Yb2 N16 O16B -86.6(4)
O15B Yb2 N16 O16B 106.2(4)
N7 Yb2 N16 O16B 10.8(3)
N10 Yb2 N16 O16B -167.5(3)
N9 Yb2 N16 O16B -114.3(3)
N12 Yb2 N16 O16B 66.1(3)
O16C Yb2 N16 O16B 175.3(5)
N8 Yb2 N16 O16B -48.2(3)
N11 Yb2 N16 O16B 132.4(3)
N15 Yb2 N16 O16B -140.8(15)
O21B Yb3 N17 O17A -45(9)
O18C Yb3 N17 O17A 145(9)
O17C Yb3 N17 O17A -68(9)
O19C Yb3 N17 O17A 25(9)
O18B Yb3 N17 O17A -165(9)
O17B Yb3 N17 O17A 114(9)
O20C Yb3 N17 O17A -124(9)
O20B Yb3 N17 O17A 36(9)
O19B Yb3 N17 O17A 76(9)
O21C Yb3 N17 O17A -97(9)
N18 Yb3 N17 O17A 170(9)
N19 Yb3 N17 O17A 50(9)
O21B Yb3 N17 O17C 23.6(4)
O18C Yb3 N17 O17C -147.2(3)
O19C Yb3 N17 O17C 93.6(4)
O18B Yb3 N17 O17C -96.6(3)
O17B Yb3 N17 O17C -177.4(5)
O20C Yb3 N17 O17C -55.4(6)
O20B Yb3 N17 O17C 104.6(5)
O19B Yb3 N17 O17C 144.5(4)
O21C Yb3 N17 O17C -28.4(4)
N18 Yb3 N17 O17C -122.2(4)
N19 Yb3 N17 O17C 118.2(4)
O21B Yb3 N17 O17B -159.0(3)
O18C Yb3 N17 O17B 30.2(3)
O17C Yb3 N17 O17B 177.4(5)
O19C Yb3 N17 O17B -89.0(3)
O18B Yb3 N17 O17B 80.8(3)
O20C Yb3 N17 O17B 122.0(4)
O20B Yb3 N17 O17B -78.0(5)
O19B Yb3 N17 O17B -38.1(3)
O21C Yb3 N17 O17B 149.0(3)
N18 Yb3 N17 O17B 55.2(3)
N19 Yb3 N17 O17B -64.4(3)
O21B Yb3 N18 O18A -144(6)
O18C Yb3 N18 O18A 75(6)
O17C Yb3 N18 O18A -61(6)
O19C Yb3 N18 O18A 27(6)
O18B Yb3 N18 O18A -110(6)
O17B Yb3 N18 O18A -15(6)
O20C Yb3 N18 O18A 162(6)
O20B Yb3 N18 O18A 118(6)
O19B Yb3 N18 O18A 54(6)
O21C Yb3 N18 O18A -131(6)
N19 Yb3 N18 O18A 47(6)
O21B Yb3 N18 O18B -34.5(5)
O18C Yb3 N18 O18B -175.0(6)
O17C Yb3 N18 O18B 48.8(4)
O19C Yb3 N18 O18B 136.5(4)
O17B Yb3 N18 O18B 94.5(4)
O20C Yb3 N18 O18B -87.8(4)
O20B Yb3 N18 O18B -132.1(4)
O19B Yb3 N18 O18B 164.2(4)
O21C Yb3 N18 O18B -21.4(4)
N19 Yb3 N18 O18B 156.9(3)
O21B Yb3 N18 O18C 140.5(4)
O17C Yb3 N18 O18C -136.2(3)
O19C Yb3 N18 O18C -48.5(5)
O18B Yb3 N18 O18C 175.0(6)
O17B Yb3 N18 O18C -90.6(4)
O20C Yb3 N18 O18C 87.2(4)
O20B Yb3 N18 O18C 42.9(4)
O19B Yb3 N18 O18C -20.9(4)
O21C Yb3 N18 O18C 153.5(4)
N19 Yb3 N18 O18C -28.1(4)
O21B Yb3 N19 O19A -45(4)
O18C Yb3 N19 O19A 116(4)
O17C Yb3 N19 O19A -122(4)
O19C Yb3 N19 O19A -81(4)
O18B Yb3 N19 O19A 146(4)
O17B Yb3 N19 O19A -171(4)
O20C Yb3 N19 O19A 31(4)
O20B Yb3 N19 O19A 26(4)
O19B Yb3 N19 O19A 113(4)
O21C Yb3 N19 O19A -54(4)
N18 Yb3 N19 O19A 129(4)
O21B Yb3 N19 O19C 35.9(4)
O18C Yb3 N19 O19C -163.1(4)
O17C Yb3 N19 O19C -41.8(4)
O18B Yb3 N19 O19C -133.7(4)
O17B Yb3 N19 O19C -90.2(4)
O20C Yb3 N19 O19C 112.0(4)
O20B Yb3 N19 O19C 107.0(4)
O19B Yb3 N19 O19C -166.8(6)
O21C Yb3 N19 O19C 26.4(5)
N18 Yb3 N19 O19C -150.6(4)
O21B Yb3 N19 O19B -157.3(4)
O18C Yb3 N19 O19B 3.7(4)
O17C Yb3 N19 O19B 125.0(4)
O19C Yb3 N19 O19B 166.8(6)
O18B Yb3 N19 O19B 33.1(5)
O17B Yb3 N19 O19B 76.6(4)
O20C Yb3 N19 O19B -81.2(4)
O20B Yb3 N19 O19B -86.2(4)
O21C Yb3 N19 O19B -166.8(4)
N18 Yb3 N19 O19B 16.1(4)
O21B Yb3 N20 O20A -20(12)
O18C Yb3 N20 O20A 149(12)
O17C Yb3 N20 O20A -9(12)
O19C Yb3 N20 O20A -90(12)
O18B Yb3 N20 O20A 98(12)
O17B Yb3 N20 O20A -166(12)
O20C Yb3 N20 O20A 73(12)
O20B Yb3 N20 O20A -114(12)
O19B Yb3 N20 O20A -143(12)
O21C Yb3 N20 O20A 31(12)
N18 Yb3 N20 O20A 125(12)
N19 Yb3 N20 O20A -116(12)
O21B Yb3 N20 O20B 94.1(5)
O18C Yb3 N20 O20B -96.5(5)
O17C Yb3 N20 O20B 105.6(5)
O19C Yb3 N20 O20B 23.8(5)
O18B Yb3 N20 O20B -147.8(4)
O17B Yb3 N20 O20B -51.3(6)
O20C Yb3 N20 O20B -173.0(6)
O19B Yb3 N20 O20B -28.4(5)
O21C Yb3 N20 O20B 145.4(5)
N18 Yb3 N20 O20B -121.3(5)
N19 Yb3 N20 O20B -1.6(5)
O21B Yb3 N20 O20C -92.9(4)
O18C Yb3 N20 O20C 76.5(4)
O17C Yb3 N20 O20C -81.5(5)
O19C Yb3 N20 O20C -163.3(4)
O18B Yb3 N20 O20C 25.2(4)
O17B Yb3 N20 O20C 121.6(4)
O20B Yb3 N20 O20C 173.0(6)
O19B Yb3 N20 O20C 144.6(4)
O21C Yb3 N20 O20C -41.6(4)
N18 Yb3 N20 O20C 51.7(4)
N19 Yb3 N20 O20C 171.4(4)
O21B Yb3 N21 O21A 72(3)
O18C Yb3 N21 O21A -77(3)
O17C Yb3 N21 O21A 167(3)
O19C Yb3 N21 O21A 90(3)
O18B Yb3 N21 O21A -112(3)
O17B Yb3 N21 O21A 172(3)
O20C Yb3 N21 O21A -31(3)
O20B Yb3 N21 O21A 17(3)
O19B Yb3 N21 O21A 59(3)
O21C Yb3 N21 O21A -115(3)
N18 Yb3 N21 O21A -99(3)
N19 Yb3 N21 O21A 75(3)
O21B Yb3 N21 O21C -172.7(6)
O18C Yb3 N21 O21C 38.3(5)
O17C Yb3 N21 O21C -78.2(4)
O19C Yb3 N21 O21C -154.8(4)
O18B Yb3 N21 O21C 3.3(4)
O17B Yb3 N21 O21C -73.4(4)
O20C Yb3 N21 O21C 84.2(4)
O20B Yb3 N21 O21C 132.1(4)
O19B Yb3 N21 O21C 173.4(4)
N18 Yb3 N21 O21C 15.5(5)
N19 Yb3 N21 O21C -169.7(4)
O18C Yb3 N21 O21B -149.0(4)
O17C Yb3 N21 O21B 94.5(4)
O19C Yb3 N21 O21B 17.9(4)
O18B Yb3 N21 O21B 176.0(4)
O17B Yb3 N21 O21B 99.4(4)
O20C Yb3 N21 O21B -103.1(4)
O20B Yb3 N21 O21B -55.2(4)
O19B Yb3 N21 O21B -13.9(5)
O21C Yb3 N21 O21B 172.7(6)
N18 Yb3 N21 O21B -171.8(4)
N19 Yb3 N21 O21B 3.1(5)
O13A N13 O13B Yb1 173.9(6)
O13C N13 O13B Yb1 -6.1(6)
O13C Yb1 O13B N13 3.6(3)
N4 Yb1 O13B N13 -77.8(4)
O14C Yb1 O13B N13 150.9(3)
O14B Yb1 O13B N13 -117.3(4)
N1 Yb1 O13B N13 80.4(4)
N6 Yb1 O13B N13 44.5(4)
N3 Yb1 O13B N13 -144.9(4)
N5 Yb1 O13B N13 -33.3(4)
N2 Yb1 O13B N13 146.9(4)
N14 Yb1 O13B N13 -170.2(4)
O14A N14 O14B Yb1 -175.7(5)
O14C N14 O14B Yb1 3.3(5)
O13B Yb1 O14B N14 -123.5(4)
O13C Yb1 O14B N14 144.7(3)
N4 Yb1 O14B N14 -160.8(3)
O14C Yb1 O14B N14 -2.0(3)
N1 Yb1 O14B N14 32.1(4)
N6 Yb1 O14B N14 70.9(3)
N3 Yb1 O14B N14 -94.6(3)
N5 Yb1 O14B N14 137.3(4)
N2 Yb1 O14B N14 -39.6(3)
N13 Yb1 O14B N14 -176.0(3)
O15A N15 O15B Yb2 -174.3(5)
O15C N15 O15B Yb2 4.4(5)
O15C Yb2 O15B N15 -2.6(3)
O16B Yb2 O15B N15 -132.0(3)
N7 Yb2 O15B N15 -86.2(3)
N10 Yb2 O15B N15 75.6(3)
N9 Yb2 O15B N15 37.8(4)
N12 Yb2 O15B N15 -150.8(3)
O16C Yb2 O15B N15 131.5(3)
N8 Yb2 O15B N15 -38.9(4)
N11 Yb2 O15B N15 142.0(3)
N16 Yb2 O15B N15 169.6(3)
O16A N16 O16B Yb2 -174.2(4)
O16C N16 O16B Yb2 4.5(5)
O15C Yb2 O16B N16 130.1(3)
O15B Yb2 O16B N16 -126.9(3)
N7 Yb2 O16B N16 -170.0(3)
N10 Yb2 O16B N16 16.2(4)
N9 Yb2 O16B N16 61.7(3)
N12 Yb2 O16B N16 -106.9(3)
O16C Yb2 O16B N16 -2.6(3)
N8 Yb2 O16B N16 127.3(3)
N11 Yb2 O16B N16 -49.5(3)
N15 Yb2 O16B N16 171.6(4)
O17A N17 O17B Yb3 -177.0(5)
O17C N17 O17B Yb3 2.4(5)
O21B Yb3 O17B N17 25.8(4)
O18C Yb3 O17B N17 -148.9(3)
O17C Yb3 O17B N17 -1.4(3)
O19C Yb3 O17B N17 84.9(3)
O18B Yb3 O17B N17 -93.3(3)
O20C Yb3 O17B N17 -126.2(4)
O20B Yb3 O17B N17 134.4(3)
O19B Yb3 O17B N17 139.6(3)
O21C Yb3 O17B N17 -34.8(4)
N18 Yb3 O17B N17 -120.6(3)
N19 Yb3 O17B N17 112.1(3)
O18A N18 O18B Yb3 174.7(6)
O18C N18 O18B Yb3 -4.7(5)
O21B Yb3 O18B N18 157.6(3)
O18C Yb3 O18B N18 2.8(3)
O17C Yb3 O18B N18 -131.9(4)
O19C Yb3 O18B N18 -82.2(6)
O17B Yb3 O18B N18 -78.0(4)
O20C Yb3 O18B N18 89.3(4)
O20B Yb3 O18B N18 61.1(4)
O19B Yb3 O18B N18 -18.1(4)
O21C Yb3 O18B N18 157.0(4)
N19 Yb3 O18B N18 -34.5(5)
O19A N19 O19B Yb3 -169.6(6)
O19C N19 O19B Yb3 12.3(6)
O21B Yb3 O19B N19 26.2(4)
O18C Yb3 O19B N19 -176.0(4)
O17C Yb3 O19B N19 -62.1(4)
O19C Yb3 O19B N19 -7.4(3)
O18B Yb3 O19B N19 -157.9(3)
O17B Yb3 O19B N19 -95.7(4)
O20C Yb3 O19B N19 109.3(4)
O20B Yb3 O19B N19 80.3(4)
O21C Yb3 O19B N19 51.4(14)
N18 Yb3 O19B N19 -165.9(4)
O20A N20 O20B Yb3 177.7(5)
O20C N20 O20B Yb3 -6.6(6)
O21B Yb3 O20B N20 -78.4(4)
O18C Yb3 O20B N20 83.8(4)
O17C Yb3 O20B N20 -116.0(4)
O19C Yb3 O20B N20 -155.3(5)
O18B Yb3 O20B N20 40.5(5)
O17B Yb3 O20B N20 153.7(3)
O20C Yb3 O20B N20 3.9(4)
O19B Yb3 O20B N20 148.3(5)
O21C Yb3 O20B N20 -36.4(5)
N18 Yb3 O20B N20 65.7(5)
N19 Yb3 O20B N20 178.2(5)
O21A N21 O21B Yb3 -169.8(5)
O21C N21 O21B Yb3 7.0(6)
O18C Yb3 O21B N21 65.2(7)
O17C Yb3 O21B N21 -78.5(4)
O19C Yb3 O21B N21 -161.5(4)
O18B Yb3 O21B N21 -4.7(5)
O17B Yb3 O21B N21 -100.6(4)
O20C Yb3 O21B N21 68.1(4)
O20B Yb3 O21B N21 122.0(4)
O19B Yb3 O21B N21 171.0(4)
O21C Yb3 O21B N21 -4.0(4)
N18 Yb3 O21B N21 12.6(6)
N19 Yb3 O21B N21 -177.4(4)
O13A N13 O13C Yb1 -174.0(5)
O13B N13 O13C Yb1 6.1(6)
O13B Yb1 O13C N13 -3.6(3)
N4 Yb1 O13C N13 76.3(4)
O14C Yb1 O13C N13 -127.5(4)
O14B Yb1 O13C N13 134.6(3)
N1 Yb1 O13C N13 -89.5(4)
N6 Yb1 O13C N13 -152.5(4)
N3 Yb1 O13C N13 35.0(4)
N5 Yb1 O13C N13 141.7(4)
N2 Yb1 O13C N13 -41.0(4)
N14 Yb1 O13C N13 169.9(4)
O14A N14 O14C Yb1 175.7(5)
O14B N14 O14C Yb1 -3.3(5)
O13B Yb1 O14C N14 139.7(3)
O13C Yb1 O14C N14 -119.0(4)
N4 Yb1 O14C N14 30.4(4)
O14B Yb1 O14C N14 2.0(3)
N1 Yb1 O14C N14 -154.5(3)
N6 Yb1 O14C N14 -92.8(3)
N3 Yb1 O14C N14 75.6(3)
N5 Yb1 O14C N14 -36.3(3)
N2 Yb1 O14C N14 143.8(4)
N13 Yb1 O14C N14 174.1(4)
O15A N15 O15C Yb2 174.3(5)
O15B N15 O15C Yb2 -4.5(5)
O15B Yb2 O15C N15 2.6(3)
O16B Yb2 O15C N15 145.7(3)
N7 Yb2 O15C N15 81.9(3)
N10 Yb2 O15C N15 -80.0(3)
N9 Yb2 O15C N15 -143.8(3)
N12 Yb2 O15C N15 43.1(4)
O16C Yb2 O15C N15 -123.1(3)
N8 Yb2 O15C N15 148.4(4)
N11 Yb2 O15C N15 -34.7(4)
N16 Yb2 O15C N15 -170.8(3)
O16A N16 O16C Yb2 174.3(4)
O16B N16 O16C Yb2 -4.4(4)
O15C Yb2 O16C N16 -123.2(3)
O15B Yb2 O16C N16 143.9(3)
O16B Yb2 O16C N16 2.6(3)
N7 Yb2 O16C N16 20.9(4)
N10 Yb2 O16C N16 -163.5(3)
N9 Yb2 O16C N16 -101.1(3)
N12 Yb2 O16C N16 67.9(3)
N8 Yb2 O16C N16 -45.0(3)
N11 Yb2 O16C N16 133.2(3)
N15 Yb2 O16C N16 -172.9(3)
O17A N17 O17C Yb3 177.0(5)
O17B N17 O17C Yb3 -2.4(5)
O21B Yb3 O17C N17 -156.3(4)
O18C Yb3 O17C N17 38.2(4)
O19C Yb3 O17C N17 -80.9(3)
O18B Yb3 O17C N17 79.4(3)
O17B Yb3 O17C N17 1.5(3)
O20C Yb3 O17C N17 152.5(3)
O20B Yb3 O17C N17 -119.0(4)
O19B Yb3 O17C N17 -39.4(4)
O21C Yb3 O17C N17 149.6(4)
N18 Yb3 O17C N17 59.5(4)
N19 Yb3 O17C N17 -63.3(4)
O18A N18 O18C Yb3 -174.6(6)
O18B N18 O18C Yb3 4.7(5)
O21B Yb3 O18C N18 -86.9(6)
O17C Yb3 O18C N18 51.4(4)
O19C Yb3 O18C N18 147.0(3)
O18B Yb3 O18C N18 -2.8(3)
O17B Yb3 O18C N18 81.3(3)
O20C Yb3 O18C N18 -89.7(4)
O20B Yb3 O18C N18 -141.1(4)
O19B Yb3 O18C N18 157.5(4)
O21C Yb3 O18C N18 -30.2(4)
N19 Yb3 O18C N18 155.7(3)
O19A N19 O19C Yb3 169.0(5)
O19B N19 O19C Yb3 -12.8(6)
O21B Yb3 O19C N19 -142.5(4)
O18C Yb3 O19C N19 19.6(4)
O17C Yb3 O19C N19 138.2(4)
O18B Yb3 O19C N19 87.8(6)
O17B Yb3 O19C N19 83.7(4)
O20C Yb3 O19C N19 -82.2(4)
O20B Yb3 O19C N19 -63.0(4)
O19B Yb3 O19C N19 7.4(3)
O21C Yb3 O19C N19 -163.3(3)
N18 Yb3 O19C N19 42.9(5)
O20A N20 O20C Yb3 -177.6(5)
O20B N20 O20C Yb3 6.7(6)
O21B Yb3 O20C N20 79.2(4)
O18C Yb3 O20C N20 -101.8(3)
O17C Yb3 O20C N20 131.0(3)
O19C Yb3 O20C N20 19.7(4)
O18B Yb3 O20C N20 -155.9(4)
O17B Yb3 O20C N20 -123.8(4)
O20B Yb3 O20C N20 -3.9(3)
O19B Yb3 O20C N20 -37.6(4)
O21C Yb3 O20C N20 133.9(4)
N18 Yb3 O20C N20 -129.2(4)
N19 Yb3 O20C N20 -9.5(4)
O21A N21 O21C Yb3 170.2(5)
O21B N21 O21C Yb3 -6.6(6)
O21B Yb3 O21C N21 4.1(4)
O18C Yb3 O21C N21 -153.1(4)
O17C Yb3 O21C N21 93.1(4)
O19C Yb3 O21C N21 29.7(5)
O18B Yb3 O21C N21 -176.5(5)
O17B Yb3 O21C N21 121.2(4)
O20C Yb3 O21C N21 -84.7(4)
O20B Yb3 O21C N21 -51.0(4)
O19B Yb3 O21C N21 -23.8(15)
N18 Yb3 O21C N21 -166.4(4)
N19 Yb3 O21C N21 16.1(6)
C2 C4 C15 C17 -13.3(3)
C28 C30 C41 C43 -4.1(3)
C7 C12 C20 C25 72.8(5)
C33 C38 C46 C51 67.1(4)
